data_7020128
loop_
_publ_author_name
'Maeda, Yuri'
'Hashimoto, Hideki'
'Nishioka, Takanori'

_publ_section_title
;
 Sulfur containing platinum(II) complexes with N-heterocyclic carbene
 ligands obtained by reactions of a hydrosulfido complex.
;
_journal_issue 39
_journal_name_full 'Dalton transactions (Cambridge, England : 2003)'
_journal_page_first 12038
_journal_page_last 12047
_journal_paper_doi 10.1039/c2dt30597f
_journal_volume 41
_journal_year 2012
_chemical_formula_moiety 'C79.50 H85 B2 Cl3 N12 Pt3 S2'
_chemical_formula_sum 'C79.5 H85 B2 Cl3 N12 Pt3 S2'
_chemical_formula_weight 1986.00
_space_group_IT_number 2
_symmetry_cell_setting triclinic
_symmetry_Int_Tables_number 2
_symmetry_space_group_name_Hall '-P 1'
_symmetry_space_group_name_H-M 'P -1'
_atom_sites_solution_hydrogens geom
_atom_sites_solution_primary direct
_atom_sites_solution_secondary difmap
_cell_angle_alpha 66.813(6)
_cell_angle_beta 83.602(8)
_cell_angle_gamma 60.931(5)
_cell_formula_units_Z 2
_cell_length_a 16.4354(6)
_cell_length_b 16.85850(10)
_cell_length_c 18.2267(5)
_cell_measurement_reflns_used 13428
_cell_measurement_temperature 193
_cell_measurement_theta_max 26.37
_cell_measurement_theta_min 4.02
_cell_volume 4037.4(4)
_computing_cell_refinement CrystalClear
_computing_data_collection 'CrystalClear (Rigaku Inc., 2007)'
_computing_data_reduction CrystalClear
_computing_molecular_graphics 'CrystalStructure 4.0'
_computing_publication_material 'CrystalStructure 4.0 (Rigaku, 2010)'
_computing_structure_refinement 'SHELXL97 (Sheldrick, 2008)'
_computing_structure_solution 'SHELXS97 (Sheldrick, 2008)'
_diffrn_ambient_temperature 193
_diffrn_detector_area_resol_mean 7.314
_diffrn_measured_fraction_theta_full 0.947
_diffrn_measured_fraction_theta_max 0.947
_diffrn_measurement_device_type 'Rigaku Mercury70'
_diffrn_measurement_method \w
_diffrn_radiation_type 'Mo K\a'
_diffrn_radiation_wavelength 0.71075
_diffrn_reflns_av_R_equivalents 0.0520
_diffrn_reflns_limit_h_max 17
_diffrn_reflns_limit_h_min -20
_diffrn_reflns_limit_k_max 21
_diffrn_reflns_limit_k_min -19
_diffrn_reflns_limit_l_max 22
_diffrn_reflns_limit_l_min -22
_diffrn_reflns_number 42363
_diffrn_reflns_theta_full 26.37
_diffrn_reflns_theta_max 26.37
_diffrn_standards_number 0
_exptl_absorpt_coefficient_mu 5.364
_exptl_absorpt_correction_T_max 0.948
_exptl_absorpt_correction_T_min 0.528
_exptl_absorpt_correction_type numerical
_exptl_absorpt_process_details 'NUMABS (Rigaku, 1999)'
_exptl_crystal_colour colorless
_exptl_crystal_density_diffrn 1.634
_exptl_crystal_density_method 'not measured'
_exptl_crystal_description platelet
_exptl_crystal_F_000 1946.00
_exptl_crystal_size_max 0.200
_exptl_crystal_size_mid 0.100
_exptl_crystal_size_min 0.010
_refine_diff_density_max 2.920
_refine_diff_density_min -2.170
_refine_ls_extinction_method none
_refine_ls_goodness_of_fit_ref 1.069
_refine_ls_hydrogen_treatment constr
_refine_ls_number_parameters 919
_refine_ls_number_reflns 15625
_refine_ls_number_restraints 4
_refine_ls_R_factor_gt 0.0536
_refine_ls_shift/su_max 0.002
_refine_ls_structure_factor_coef Fsqd
_refine_ls_weighting_details 'w = 1/[\s^2^(Fo^2^)+(0.0600P)^2^+0.0000P] where P=(Fo^2^+2Fc^2^)/3'
_refine_ls_weighting_scheme calc
_refine_ls_wR_factor_ref 0.1376
_reflns_number_gt 11850
_reflns_number_total 15625
_reflns_threshold_expression F^2^>2.0\s(F^2^)
_cod_data_source_file c2dt30597f.txt
_cod_data_source_block Pt3S2BPh4-revised
_cod_original_formula_sum 'C79.50 H85 B2 Cl3 N12 Pt3 S2'
_cod_database_code 7020128

loop_
_symmetry_equiv_pos_site_id
_symmetry_equiv_pos_as_xyz
1 +X,+Y,+Z
2 -X,-Y,-Z

loop_
_atom_site_label
_atom_site_type_symbol
_atom_site_fract_x
_atom_site_fract_y
_atom_site_fract_z
_atom_site_U_iso_or_equiv
_atom_site_adp_type
_atom_site_occupancy
_atom_site_symmetry_multiplicity
_atom_site_calc_flag
_atom_site_refinement_flags
Pt1 Pt 0.66456(2) 0.50731(2) 0.247027(16) 0.02331(10) Uani 1.0 1 d .
Pt2 Pt 0.59608(2) 0.36815(2) 0.242899(16) 0.02414(10) Uani 1.0 1 d .
Pt3 Pt 0.44760(2) 0.56637(2) 0.266133(16) 0.02321(10) Uani 1.0 1 d .
Cl1 Cl 0.6883(7) 0.0895(8) 0.7403(5) 0.300(8) Uani 1.0 1 d .
Cl2 Cl 0.7746(10) 0.0863(8) 0.6044(6) 0.323(9) Uani 1.0 1 d .
Cl3 Cl 0.4923(11) -0.0273(11) 0.1166(8) 0.167(5) Uiso 0.5000 1 d .
Cl4 Cl 0.4779(13) 0.1550(13) 0.0847(9) 0.192(6) Uiso 0.5000 1 d .
S1 S 0.58825(14) 0.42970(15) 0.34203(10) 0.0237(5) Uani 1.0 1 d .
S2 S 0.54419(15) 0.53670(15) 0.16264(11) 0.0254(5) Uani 1.0 1 d .
N1 N 0.8062(5) 0.5235(6) 0.3293(4) 0.0322(18) Uani 1.0 1 d .
N2 N 0.8316(5) 0.3754(5) 0.3699(4) 0.0285(17) Uani 1.0 1 d .
N3 N 0.7261(6) 0.6544(6) 0.1564(4) 0.0329(18) Uani 1.0 1 d .
N4 N 0.7558(6) 0.5594(6) 0.0954(4) 0.0369(19) Uani 1.0 1 d .
N5 N 0.7111(6) 0.1422(6) 0.3220(4) 0.038(2) Uani 1.0 1 d .
N6 N 0.5938(6) 0.2014(6) 0.3858(5) 0.0372(19) Uani 1.0 1 d .
N7 N 0.6938(6) 0.2580(6) 0.1408(4) 0.0356(19) Uani 1.0 1 d .
N8 N 0.5512(6) 0.3543(6) 0.0907(4) 0.0354(19) Uani 1.0 1 d .
N9 N 0.2978(5) 0.5645(6) 0.3703(4) 0.0295(17) Uani 1.0 1 d .
N10 N 0.3822(5) 0.5985(6) 0.4205(4) 0.0278(16) Uani 1.0 1 d .
N11 N 0.2423(6) 0.7035(6) 0.1963(4) 0.0345(18) Uani 1.0 1 d .
N12 N 0.3314(6) 0.7666(6) 0.1406(4) 0.0370(19) Uani 1.0 1 d .
C1 C 0.7702(6) 0.4701(6) 0.3208(5) 0.028(2) Uani 1.0 1 d .
C2 C 0.8854(7) 0.4654(8) 0.3833(5) 0.036(3) Uani 1.0 1 d .
C3 C 0.8998(7) 0.3729(8) 0.4089(5) 0.039(3) Uani 1.0 1 d .
C4 C 0.8294(7) 0.2872(7) 0.3774(6) 0.042(3) Uani 1.0 1 d .
C5 C 0.7737(7) 0.6324(6) 0.2892(5) 0.035(3) Uani 1.0 1 d .
C6 C 0.6988(8) 0.6905(7) 0.2210(5) 0.041(3) Uani 1.0 1 d .
C7 C 0.7188(7) 0.5780(7) 0.1600(5) 0.029(2) Uani 1.0 1 d .
C8 C 0.7712(8) 0.6840(8) 0.0902(6) 0.048(3) Uani 1.0 1 d .
C9 C 0.7889(9) 0.6242(8) 0.0527(6) 0.051(3) Uani 1.0 1 d .
C10 C 0.7643(8) 0.4801(8) 0.0752(6) 0.046(3) Uani 1.0 1 d .
C11 C 0.6383(7) 0.2287(7) 0.3202(5) 0.033(2) Uani 1.0 1 d .
C12 C 0.7119(9) 0.0641(8) 0.3877(6) 0.054(3) Uani 1.0 1 d .
C13 C 0.6366(9) 0.1021(8) 0.4265(6) 0.058(4) Uani 1.0 1 d .
C14 C 0.5085(8) 0.2676(8) 0.4109(6) 0.046(3) Uani 1.0 1 d .
C15 C 0.7849(8) 0.1214(8) 0.2684(6) 0.055(4) Uani 1.0 1 d .
C16 C 0.7783(7) 0.2082(7) 0.1946(6) 0.045(3) Uani 1.0 1 d .
C17 C 0.6107(7) 0.3263(7) 0.1522(5) 0.034(3) Uani 1.0 1 d .
C18 C 0.6859(9) 0.2411(8) 0.0735(5) 0.047(3) Uani 1.0 1 d .
C19 C 0.5969(8) 0.3020(8) 0.0423(6) 0.044(3) Uani 1.0 1 d .
C20 C 0.4517(7) 0.4261(7) 0.0795(6) 0.038(3) Uani 1.0 1 d .
C21 C 0.3751(7) 0.5769(6) 0.3588(5) 0.0267(19) Uani 1.0 1 d .
C22 C 0.2579(7) 0.5807(8) 0.4378(5) 0.044(3) Uani 1.0 1 d .
C23 C 0.3113(7) 0.6004(8) 0.4687(5) 0.039(3) Uani 1.0 1 d .
C24 C 0.4524(8) 0.6239(8) 0.4300(5) 0.042(3) Uani 1.0 1 d .
C25 C 0.2594(7) 0.5510(7) 0.3106(5) 0.032(2) Uani 1.0 1 d .
C26 C 0.1983(7) 0.6437(7) 0.2446(5) 0.036(3) Uani 1.0 1 d .
C27 C 0.3324(7) 0.6856(6) 0.1960(5) 0.029(2) Uani 1.0 1 d .
C28 C 0.1855(7) 0.7988(7) 0.1391(6) 0.042(3) Uani 1.0 1 d .
C29 C 0.2404(9) 0.8372(7) 0.1050(6) 0.050(3) Uani 1.0 1 d .
C30 C 0.4091(8) 0.7877(8) 0.1220(6) 0.046(3) Uani 1.0 1 d .
C31 C 0.1130(7) 0.1617(7) -0.0200(5) 0.031(2) Uani 1.0 1 d .
C32 C 0.0926(8) 0.2009(7) -0.1032(6) 0.039(3) Uani 1.0 1 d .
C33 C 0.1547(8) 0.1683(7) -0.1544(6) 0.043(3) Uani 1.0 1 d .
C34 C 0.2433(8) 0.0909(8) -0.1229(6) 0.048(3) Uani 1.0 1 d .
C35 C 0.2688(9) 0.0478(8) -0.0423(6) 0.059(4) Uani 1.0 1 d .
C36 C 0.2034(8) 0.0808(7) 0.0088(6) 0.048(3) Uani 1.0 1 d .
C37 C -0.0529(8) 0.3057(7) -0.0118(5) 0.040(3) Uani 1.0 1 d .
C38 C -0.1420(7) 0.3195(7) -0.0263(6) 0.042(3) Uani 1.0 1 d .
C39 C -0.2123(10) 0.4096(10) -0.0773(7) 0.071(5) Uani 1.0 1 d .
C40 C -0.1968(11) 0.4887(10) -0.1158(6) 0.077(6) Uani 1.0 1 d .
C41 C -0.1131(10) 0.4804(9) -0.1021(7) 0.070(5) Uani 1.0 1 d .
C42 C -0.0410(8) 0.3893(8) -0.0483(6) 0.051(3) Uani 1.0 1 d .
C43 C 0.0106(7) 0.1136(7) 0.0925(5) 0.031(2) Uani 1.0 1 d .
C44 C -0.0318(7) 0.0827(7) 0.0574(5) 0.037(3) Uani 1.0 1 d .
C45 C -0.0587(7) 0.0117(7) 0.0978(6) 0.038(3) Uani 1.0 1 d .
C46 C -0.0378(8) -0.0373(8) 0.1803(6) 0.045(3) Uani 1.0 1 d .
C47 C 0.0094(8) -0.0153(8) 0.2189(6) 0.047(3) Uani 1.0 1 d .
C48 C 0.0321(7) 0.0593(7) 0.1775(5) 0.038(3) Uani 1.0 1 d .
C49 C 0.0800(9) 0.2245(8) 0.1044(5) 0.047(3) Uani 1.0 1 d .
C50 C 0.1737(10) 0.2075(9) 0.1108(7) 0.065(4) Uani 1.0 1 d .
C51 C 0.2029(13) 0.2271(12) 0.1666(8) 0.087(6) Uani 1.0 1 d .
C52 C 0.1474(16) 0.2585(12) 0.2197(8) 0.092(6) Uani 1.0 1 d .
C53 C 0.0566(15) 0.2786(11) 0.2162(8) 0.086(5) Uani 1.0 1 d .
C54 C 0.0230(11) 0.2595(10) 0.1586(7) 0.070(4) Uani 1.0 1 d .
C55 C 0.1590(7) 0.2145(7) 0.4896(5) 0.033(3) Uani 1.0 1 d .
C56 C 0.1123(7) 0.2146(7) 0.5585(5) 0.041(3) Uani 1.0 1 d .
C57 C 0.0578(8) 0.1707(8) 0.5865(6) 0.050(3) Uani 1.0 1 d .
C58 C 0.0448(8) 0.1230(8) 0.5474(7) 0.061(4) Uani 1.0 1 d .
C59 C 0.0868(8) 0.1210(7) 0.4768(6) 0.047(3) Uani 1.0 1 d .
C60 C 0.1429(7) 0.1662(7) 0.4503(5) 0.037(3) Uani 1.0 1 d .
C61 C 0.1465(6) 0.3888(6) 0.4124(5) 0.0258(19) Uani 1.0 1 d .
C62 C 0.1141(7) 0.4506(6) 0.4529(5) 0.032(2) Uani 1.0 1 d .
C63 C 0.0527(6) 0.5515(6) 0.4162(5) 0.0262(19) Uani 1.0 1 d .
C64 C 0.0219(6) 0.5917(6) 0.3364(5) 0.033(2) Uani 1.0 1 d .
C65 C 0.0469(7) 0.5342(7) 0.2946(5) 0.038(3) Uani 1.0 1 d .
C66 C 0.1075(6) 0.4336(6) 0.3331(5) 0.032(2) Uani 1.0 1 d .
C67 C 0.2879(7) 0.2498(7) 0.5317(5) 0.039(3) Uani 1.0 1 d .
C68 C 0.3200(8) 0.1654(8) 0.6021(6) 0.050(3) Uani 1.0 1 d .
C69 C 0.3864(10) 0.1438(9) 0.6569(7) 0.067(4) Uani 1.0 1 d .
C70 C 0.4222(9) 0.2032(12) 0.6481(8) 0.072(5) Uani 1.0 1 d .
C71 C 0.3896(9) 0.2900(13) 0.5798(9) 0.074(4) Uani 1.0 1 d .
C72 C 0.3250(7) 0.3115(9) 0.5232(6) 0.044(3) Uani 1.0 1 d .
C73 C 0.2992(7) 0.2260(6) 0.3978(5) 0.031(2) Uani 1.0 1 d .
C74 C 0.3580(8) 0.1232(8) 0.4243(6) 0.052(3) Uani 1.0 1 d .
C75 C 0.4289(8) 0.0798(8) 0.3832(7) 0.055(4) Uani 1.0 1 d .
C76 C 0.4445(9) 0.1380(9) 0.3106(6) 0.054(3) Uani 1.0 1 d .
C77 C 0.3901(8) 0.2378(9) 0.2835(6) 0.055(3) Uani 1.0 1 d .
C78 C 0.3191(7) 0.2795(7) 0.3262(5) 0.040(3) Uani 1.0 1 d .
C79 C 0.729(3) 0.0213(15) 0.6814(11) 0.230(18) Uani 1.0 1 d .
C80 C 0.455(5) 0.090(2) 0.0423(19) 0.24(3) Uiso 0.5000 1 d .
B1 B 0.0392(9) 0.1996(8) 0.0428(6) 0.035(3) Uani 1.0 1 d .
B2 B 0.2208(8) 0.2690(8) 0.4565(6) 0.031(3) Uani 1.0 1 d .
H2 H 0.9221 0.4866 0.3991 0.0435 Uiso 1.0 1 calc R
H3 H 0.9486 0.3159 0.4472 0.0465 Uiso 1.0 1 calc R
H4A H 0.7903 0.3028 0.3317 0.0498 Uiso 1.0 1 calc R
H4B H 0.8033 0.2640 0.4274 0.0498 Uiso 1.0 1 calc R
H4C H 0.8931 0.2357 0.3783 0.0498 Uiso 1.0 1 calc R
H5A H 0.7508 0.6609 0.3303 0.0423 Uiso 1.0 1 calc R
H5B H 0.8286 0.6411 0.2692 0.0423 Uiso 1.0 1 calc R
H6A H 0.6415 0.6873 0.2410 0.0487 Uiso 1.0 1 calc R
H6B H 0.6838 0.7604 0.1994 0.0487 Uiso 1.0 1 calc R
H8 H 0.7863 0.7357 0.0750 0.0573 Uiso 1.0 1 calc R
H9 H 0.8190 0.6259 0.0050 0.0609 Uiso 1.0 1 calc R
H10A H 0.7246 0.5085 0.0256 0.0547 Uiso 1.0 1 calc R
H10B H 0.7443 0.4384 0.1189 0.0547 Uiso 1.0 1 calc R
H10C H 0.8296 0.4403 0.0677 0.0547 Uiso 1.0 1 calc R
H12 H 0.7570 -0.0035 0.4029 0.0644 Uiso 1.0 1 calc R
H13 H 0.6174 0.0663 0.4730 0.0692 Uiso 1.0 1 calc R
H14A H 0.5239 0.2683 0.4610 0.0557 Uiso 1.0 1 calc R
H14B H 0.4627 0.2442 0.4194 0.0557 Uiso 1.0 1 calc R
H14C H 0.4821 0.3344 0.3691 0.0557 Uiso 1.0 1 calc R
H15A H 0.7856 0.0727 0.2506 0.0655 Uiso 1.0 1 calc R
H15B H 0.8456 0.0898 0.2999 0.0655 Uiso 1.0 1 calc R
H16A H 0.7804 0.2562 0.2116 0.0542 Uiso 1.0 1 calc R
H16B H 0.8334 0.1847 0.1649 0.0542 Uiso 1.0 1 calc R
H18 H 0.7339 0.1957 0.0539 0.0559 Uiso 1.0 1 calc R
H19 H 0.5697 0.3085 -0.0044 0.0534 Uiso 1.0 1 calc R
H20A H 0.4399 0.4643 0.1121 0.0459 Uiso 1.0 1 calc R
H20B H 0.4150 0.3914 0.0960 0.0459 Uiso 1.0 1 calc R
H20C H 0.4336 0.4706 0.0228 0.0459 Uiso 1.0 1 calc R
H22 H 0.2030 0.5780 0.4578 0.0523 Uiso 1.0 1 calc R
H23 H 0.3023 0.6137 0.5159 0.0463 Uiso 1.0 1 calc R
H24A H 0.4258 0.6957 0.4065 0.0507 Uiso 1.0 1 calc R
H24B H 0.5069 0.5943 0.4027 0.0507 Uiso 1.0 1 calc R
H24C H 0.4716 0.5986 0.4872 0.0507 Uiso 1.0 1 calc R
H25A H 0.2233 0.5163 0.3374 0.0389 Uiso 1.0 1 calc R
H25B H 0.3117 0.5084 0.2880 0.0389 Uiso 1.0 1 calc R
H26A H 0.1445 0.6845 0.2674 0.0430 Uiso 1.0 1 calc R
H26B H 0.1734 0.6280 0.2084 0.0430 Uiso 1.0 1 calc R
H28 H 0.1197 0.8297 0.1271 0.0503 Uiso 1.0 1 calc R
H29 H 0.2216 0.9009 0.0641 0.0601 Uiso 1.0 1 calc R
H30A H 0.4681 0.7266 0.1460 0.0547 Uiso 1.0 1 calc R
H30B H 0.4014 0.8354 0.1438 0.0547 Uiso 1.0 1 calc R
H30C H 0.4102 0.8153 0.0637 0.0547 Uiso 1.0 1 calc R
H32 H 0.0316 0.2538 -0.1255 0.0468 Uiso 1.0 1 calc R
H33 H 0.1372 0.1982 -0.2106 0.0521 Uiso 1.0 1 calc R
H34 H 0.2872 0.0672 -0.1578 0.0581 Uiso 1.0 1 calc R
H35 H 0.3305 -0.0042 -0.0213 0.0704 Uiso 1.0 1 calc R
H36 H 0.2203 0.0476 0.0650 0.0573 Uiso 1.0 1 calc R
H38 H -0.1544 0.2658 -0.0007 0.0498 Uiso 1.0 1 calc R
H39 H -0.2719 0.4167 -0.0857 0.0856 Uiso 1.0 1 calc R
H40 H -0.2448 0.5493 -0.1519 0.0927 Uiso 1.0 1 calc R
H41 H -0.1025 0.5352 -0.1284 0.0844 Uiso 1.0 1 calc R
H42 H 0.0163 0.3852 -0.0370 0.0607 Uiso 1.0 1 calc R
H44 H -0.0437 0.1125 0.0006 0.0446 Uiso 1.0 1 calc R
H45 H -0.0910 -0.0032 0.0695 0.0456 Uiso 1.0 1 calc R
H46 H -0.0562 -0.0857 0.2094 0.0541 Uiso 1.0 1 calc R
H47 H 0.0272 -0.0512 0.2749 0.0566 Uiso 1.0 1 calc R
H48 H 0.0630 0.0748 0.2066 0.0454 Uiso 1.0 1 calc R
H50 H 0.2165 0.1823 0.0759 0.0786 Uiso 1.0 1 calc R
H51 H 0.2646 0.2179 0.1673 0.1042 Uiso 1.0 1 calc R
H52 H 0.1712 0.2667 0.2597 0.1101 Uiso 1.0 1 calc R
H53 H 0.0157 0.3051 0.2516 0.1029 Uiso 1.0 1 calc R
H54 H -0.0396 0.2713 0.1577 0.0842 Uiso 1.0 1 calc R
H56 H 0.1189 0.2474 0.5877 0.0492 Uiso 1.0 1 calc R
H57 H 0.0285 0.1734 0.6341 0.0601 Uiso 1.0 1 calc R
H58 H 0.0076 0.0915 0.5678 0.0726 Uiso 1.0 1 calc R
H59 H 0.0776 0.0898 0.4475 0.0566 Uiso 1.0 1 calc R
H60 H 0.1719 0.1640 0.4026 0.0441 Uiso 1.0 1 calc R
H62 H 0.1344 0.4234 0.5083 0.0381 Uiso 1.0 1 calc R
H63 H 0.0324 0.5919 0.4460 0.0315 Uiso 1.0 1 calc R
H64 H -0.0175 0.6609 0.3104 0.0391 Uiso 1.0 1 calc R
H65 H 0.0236 0.5617 0.2400 0.0451 Uiso 1.0 1 calc R
H66 H 0.1231 0.3931 0.3038 0.0383 Uiso 1.0 1 calc R
H68 H 0.2954 0.1217 0.6126 0.0596 Uiso 1.0 1 calc R
H69 H 0.4080 0.0840 0.7031 0.0799 Uiso 1.0 1 calc R
H70 H 0.4679 0.1866 0.6870 0.0861 Uiso 1.0 1 calc R
H71 H 0.4121 0.3348 0.5720 0.0882 Uiso 1.0 1 calc R
H72 H 0.3050 0.3707 0.4765 0.0531 Uiso 1.0 1 calc R
H74 H 0.3476 0.0819 0.4733 0.0627 Uiso 1.0 1 calc R
H75 H 0.4673 0.0102 0.4042 0.0664 Uiso 1.0 1 calc R
H76 H 0.4922 0.1088 0.2804 0.0646 Uiso 1.0 1 calc R
H77 H 0.4013 0.2788 0.2349 0.0661 Uiso 1.0 1 calc R
H78 H 0.2818 0.3493 0.3050 0.0477 Uiso 1.0 1 calc R
H79A H 0.6783 0.0190 0.6599 0.2759 Uiso 1.0 1 calc R
H79B H 0.7789 -0.0469 0.7120 0.2759 Uiso 1.0 1 calc R
H80A H 0.3876 0.1225 0.0257 0.2822 Uiso 0.5000 1 calc R
H80B H 0.4900 0.0863 -0.0053 0.2822 Uiso 0.5000 1 calc R

loop_
_atom_site_aniso_label
_atom_site_aniso_U_11
_atom_site_aniso_U_22
_atom_site_aniso_U_33
_atom_site_aniso_U_12
_atom_site_aniso_U_13
_atom_site_aniso_U_23
Pt1 0.02354(19) 0.02640(17) 0.02186(17) -0.01355(14) 0.00371(12) -0.00966(13)
Pt2 0.02458(19) 0.02498(17) 0.02193(17) -0.01136(14) 0.00218(12) -0.00909(13)
Pt3 0.02342(19) 0.02651(17) 0.02132(17) -0.01340(14) 0.00338(12) -0.00944(13)
Cl1 0.187(9) 0.324(12) 0.156(6) 0.073(8) -0.039(6) -0.119(7)
Cl2 0.43(2) 0.220(10) 0.190(8) -0.080(11) 0.114(10) -0.079(7)
S1 0.0245(11) 0.0283(10) 0.0197(10) -0.0145(9) 0.0027(7) -0.0085(8)
S2 0.0276(12) 0.0275(10) 0.0213(10) -0.0150(9) 0.0021(8) -0.0076(8)
N1 0.026(5) 0.040(5) 0.027(4) -0.014(4) 0.004(3) -0.011(3)
N2 0.025(4) 0.033(4) 0.027(4) -0.014(4) 0.002(3) -0.011(3)
N3 0.041(5) 0.033(4) 0.035(4) -0.027(4) 0.008(4) -0.012(4)
N4 0.038(5) 0.049(5) 0.034(4) -0.029(4) 0.018(4) -0.020(4)
N5 0.038(5) 0.032(4) 0.029(4) -0.010(4) -0.004(3) -0.007(4)
N6 0.033(5) 0.035(4) 0.043(5) -0.021(4) 0.011(4) -0.009(4)
N7 0.032(5) 0.042(5) 0.029(4) -0.011(4) 0.007(3) -0.022(4)
N8 0.044(5) 0.035(4) 0.033(4) -0.017(4) -0.003(4) -0.019(4)
N9 0.030(5) 0.049(5) 0.029(4) -0.029(4) 0.017(3) -0.024(4)
N10 0.021(4) 0.040(4) 0.030(4) -0.015(4) 0.010(3) -0.023(4)
N11 0.029(5) 0.031(4) 0.037(4) -0.008(4) -0.002(3) -0.014(4)
N12 0.047(6) 0.032(4) 0.036(4) -0.025(4) -0.000(4) -0.009(4)
C1 0.029(5) 0.031(5) 0.024(5) -0.015(4) 0.009(4) -0.011(4)
C2 0.026(6) 0.053(6) 0.042(6) -0.022(5) 0.005(4) -0.027(5)
C3 0.033(6) 0.046(6) 0.028(5) -0.014(5) -0.009(4) -0.009(4)
C4 0.037(6) 0.027(5) 0.049(6) -0.014(5) -0.003(5) -0.005(4)
C5 0.036(6) 0.028(5) 0.042(5) -0.016(5) 0.006(4) -0.014(4)
C6 0.065(8) 0.037(5) 0.042(6) -0.033(6) 0.016(5) -0.028(5)
C7 0.030(5) 0.031(5) 0.027(5) -0.012(4) 0.002(4) -0.015(4)
C8 0.062(8) 0.056(7) 0.039(6) -0.046(6) 0.013(5) -0.012(5)
C9 0.074(9) 0.055(7) 0.042(6) -0.050(7) 0.018(5) -0.016(5)
C10 0.042(7) 0.051(6) 0.049(6) -0.016(6) 0.019(5) -0.037(5)
C11 0.040(6) 0.032(5) 0.024(5) -0.018(5) -0.004(4) -0.005(4)
C12 0.060(8) 0.036(6) 0.054(7) -0.023(6) 0.009(6) -0.009(5)
C13 0.075(9) 0.035(6) 0.046(6) -0.032(6) 0.008(6) 0.007(5)
C14 0.046(7) 0.054(7) 0.057(6) -0.037(6) 0.018(5) -0.024(5)
C15 0.057(8) 0.040(6) 0.039(6) -0.006(6) 0.005(5) -0.011(5)
C16 0.028(6) 0.041(6) 0.050(6) 0.000(5) -0.001(4) -0.023(5)
C17 0.040(6) 0.033(5) 0.024(5) -0.020(5) -0.007(4) -0.002(4)
C18 0.071(9) 0.042(6) 0.033(5) -0.023(6) 0.015(5) -0.030(5)
C19 0.054(8) 0.051(6) 0.041(6) -0.027(6) 0.006(5) -0.027(5)
C20 0.031(6) 0.037(5) 0.041(5) -0.009(5) 0.001(4) -0.018(4)
C21 0.035(6) 0.026(4) 0.025(5) -0.017(4) -0.001(4) -0.012(4)
C22 0.030(6) 0.071(7) 0.034(5) -0.027(6) 0.016(4) -0.025(5)
C23 0.040(6) 0.059(7) 0.026(5) -0.024(5) 0.010(4) -0.027(5)
C24 0.046(7) 0.060(7) 0.035(5) -0.033(6) 0.008(4) -0.023(5)
C25 0.038(6) 0.060(6) 0.029(5) -0.040(5) 0.015(4) -0.026(4)
C26 0.040(6) 0.049(6) 0.039(5) -0.028(5) 0.016(4) -0.031(5)
C27 0.035(6) 0.030(5) 0.023(5) -0.013(4) 0.006(4) -0.016(4)
C28 0.028(6) 0.032(5) 0.050(6) -0.001(5) -0.010(5) -0.014(5)
C29 0.061(8) 0.026(5) 0.045(6) -0.008(5) -0.018(5) -0.008(5)
C30 0.052(7) 0.042(6) 0.050(6) -0.030(6) 0.015(5) -0.018(5)
C31 0.037(6) 0.029(5) 0.034(5) -0.023(5) 0.000(4) -0.008(4)
C32 0.039(6) 0.032(5) 0.048(6) -0.017(5) 0.008(5) -0.018(5)
C33 0.047(7) 0.036(5) 0.048(6) -0.023(5) 0.008(5) -0.013(5)
C34 0.042(7) 0.047(6) 0.058(7) -0.028(6) 0.030(5) -0.020(5)
C35 0.049(8) 0.036(6) 0.056(7) -0.009(5) 0.029(5) -0.006(5)
C36 0.054(7) 0.040(6) 0.039(6) -0.026(6) -0.001(5) 0.001(5)
C37 0.057(7) 0.036(5) 0.028(5) -0.021(5) 0.009(4) -0.016(4)
C38 0.036(6) 0.037(6) 0.039(6) -0.006(5) -0.011(4) -0.016(5)
C39 0.068(9) 0.069(9) 0.051(8) -0.002(8) -0.016(6) -0.035(7)
C40 0.077(11) 0.065(9) 0.028(6) 0.018(8) 0.002(6) -0.027(6)
C41 0.071(10) 0.039(7) 0.048(7) 0.001(7) 0.031(6) -0.009(5)
C42 0.048(7) 0.045(6) 0.052(6) -0.024(6) 0.018(5) -0.014(5)
C43 0.033(6) 0.031(5) 0.031(5) -0.014(5) 0.002(4) -0.015(4)
C44 0.040(6) 0.043(6) 0.030(5) -0.019(5) 0.001(4) -0.016(4)
C45 0.036(6) 0.031(5) 0.051(6) -0.018(5) 0.009(4) -0.019(5)
C46 0.044(7) 0.041(6) 0.056(7) -0.025(5) 0.019(5) -0.022(5)
C47 0.048(7) 0.038(6) 0.032(6) -0.011(5) 0.003(5) -0.004(5)
C48 0.036(6) 0.040(5) 0.029(5) -0.019(5) 0.007(4) -0.005(4)
C49 0.081(9) 0.043(6) 0.024(5) -0.039(6) 0.001(5) -0.006(4)
C50 0.087(11) 0.068(8) 0.061(7) -0.059(8) -0.008(7) -0.013(6)
C51 0.149(16) 0.103(12) 0.049(8) -0.098(12) -0.013(8) -0.014(8)
C52 0.19(2) 0.091(11) 0.046(8) -0.103(13) -0.013(10) -0.019(7)
C53 0.144(17) 0.076(10) 0.051(8) -0.058(11) -0.003(9) -0.029(7)
C54 0.095(11) 0.078(9) 0.054(7) -0.043(9) 0.011(7) -0.040(7)
C55 0.028(5) 0.039(5) 0.023(5) -0.015(5) -0.003(4) -0.003(4)
C56 0.037(6) 0.038(6) 0.030(5) -0.009(5) -0.003(4) -0.006(4)
C57 0.051(8) 0.040(6) 0.048(6) -0.028(6) 0.013(5) -0.001(5)
C58 0.033(7) 0.042(6) 0.070(8) -0.020(6) 0.000(6) 0.015(6)
C59 0.048(7) 0.036(6) 0.054(7) -0.021(5) -0.006(5) -0.010(5)
C60 0.033(6) 0.043(6) 0.026(5) -0.014(5) -0.000(4) -0.011(4)
C61 0.023(5) 0.031(5) 0.028(5) -0.017(4) 0.004(4) -0.012(4)
C62 0.031(6) 0.025(5) 0.039(5) -0.010(4) 0.013(4) -0.018(4)
C63 0.022(5) 0.020(4) 0.040(5) -0.009(4) 0.010(4) -0.018(4)
C64 0.021(5) 0.021(4) 0.051(6) -0.010(4) 0.003(4) -0.009(4)
C65 0.045(7) 0.039(5) 0.032(5) -0.022(5) 0.005(4) -0.017(4)
C66 0.025(5) 0.022(4) 0.051(6) -0.007(4) 0.004(4) -0.023(4)
C67 0.027(6) 0.044(6) 0.040(6) -0.003(5) 0.005(4) -0.029(5)
C68 0.041(7) 0.042(6) 0.055(7) -0.006(5) -0.013(5) -0.022(5)
C69 0.070(10) 0.050(7) 0.058(8) -0.005(7) -0.031(6) -0.022(6)
C70 0.037(8) 0.102(11) 0.077(9) -0.013(8) -0.008(6) -0.061(9)
C71 0.047(8) 0.127(13) 0.097(10) -0.056(9) 0.030(7) -0.079(10)
C72 0.030(6) 0.063(7) 0.055(6) -0.025(6) 0.015(5) -0.036(5)
C73 0.033(6) 0.024(4) 0.037(5) -0.012(4) -0.003(4) -0.013(4)
C74 0.053(8) 0.039(6) 0.053(7) -0.021(6) 0.013(5) -0.011(5)
C75 0.035(7) 0.029(5) 0.074(8) 0.007(5) 0.019(5) -0.027(5)
C76 0.058(8) 0.058(7) 0.045(6) -0.019(6) 0.016(5) -0.033(6)
C77 0.052(8) 0.061(8) 0.041(6) -0.026(6) 0.012(5) -0.012(5)
C78 0.036(6) 0.028(5) 0.035(5) -0.002(5) 0.002(4) -0.010(4)
C79 0.50(6) 0.21(3) 0.100(15) -0.27(4) 0.05(3) -0.052(17)
B1 0.054(8) 0.027(5) 0.025(5) -0.023(6) 0.002(5) -0.006(4)
B2 0.023(6) 0.030(5) 0.042(6) -0.009(5) 0.008(4) -0.021(5)

loop_
_atom_type_symbol
_atom_type_description
_atom_type_scat_dispersion_real
_atom_type_scat_dispersion_imag
_atom_type_scat_source
C C 0.0033 0.0016
;
International Tables for Crystallography
(1992, Vol. C, Tables 4.2.6.8 and 6.1.1.4)
;
H H 0.0000 0.0000
;
International Tables for Crystallography
(1992, Vol. C, Table 6.1.1.4)
;
B B 0.0013 0.0007
;
International Tables for Crystallography
(1992, Vol. C, Tables 4.2.6.8 and 6.1.1.4)
;
Cl Cl 0.1484 0.1585
;
International Tables for Crystallography
(1992, Vol. C, Tables 4.2.6.8 and 6.1.1.4)
;
N N 0.0061 0.0033
;
International Tables for Crystallography
(1992, Vol. C, Tables 4.2.6.8 and 6.1.1.4)
;
Pt Pt -1.7033 8.3905
;
International Tables for Crystallography
(1992, Vol. C, Tables 4.2.6.8 and 6.1.1.4)
;
S S 0.1246 0.1234
;
International Tables for Crystallography
(1992, Vol. C, Tables 4.2.6.8 and 6.1.1.4)
;

loop_
_geom_angle_atom_site_label_1
_geom_angle_atom_site_label_2
_geom_angle_atom_site_label_3
_geom_angle
_geom_angle_publ_flag
Pt2 Pt1 Pt3 61.043(12) yes
Pt2 Pt1 S1 49.63(7) yes
Pt2 Pt1 S2 49.28(6) yes
Pt2 Pt1 C1 126.0(3) yes
Pt2 Pt1 C7 127.4(4) yes
Pt3 Pt1 S1 47.08(4) yes
Pt3 Pt1 S2 47.26(5) yes
Pt3 Pt1 C1 133.5(3) yes
Pt3 Pt1 C7 128.3(3) yes
S1 Pt1 S2 78.85(8) yes
S1 Pt1 C1 98.8(3) yes
S1 Pt1 C7 174.8(3) yes
S2 Pt1 C1 175.1(3) yes
S2 Pt1 C7 96.0(3) yes
C1 Pt1 C7 86.4(4) yes
Pt1 Pt2 Pt3 61.616(12) yes
Pt1 Pt2 S1 49.37(6) yes
Pt1 Pt2 S2 49.63(7) yes
Pt1 Pt2 C11 126.9(4) yes
Pt1 Pt2 C17 123.4(4) yes
Pt3 Pt2 S1 47.35(4) yes
Pt3 Pt2 S2 47.57(5) yes
Pt3 Pt2 C11 127.7(3) yes
Pt3 Pt2 C17 131.9(2) yes
S1 Pt2 S2 78.92(8) yes
S1 Pt2 C11 95.6(3) yes
S1 Pt2 C17 172.8(4) yes
S2 Pt2 C11 174.5(3) yes
S2 Pt2 C17 96.0(3) yes
C11 Pt2 C17 89.5(4) yes
Pt1 Pt3 Pt2 57.341(12) yes
Pt1 Pt3 S1 47.17(6) yes
Pt1 Pt3 S2 47.36(7) yes
Pt1 Pt3 C21 130.2(3) yes
Pt1 Pt3 C27 129.3(3) yes
Pt2 Pt3 S1 47.68(7) yes
Pt2 Pt3 S2 47.35(5) yes
Pt2 Pt3 C21 127.1(3) yes
Pt2 Pt3 C27 131.1(3) yes
S1 Pt3 S2 79.00(6) yes
S1 Pt3 C21 95.9(2) yes
S1 Pt3 C27 176.4(3) yes
S2 Pt3 C21 174.3(2) yes
S2 Pt3 C27 97.9(3) yes
C21 Pt3 C27 87.3(3) yes
Pt1 S1 Pt2 81.00(6) yes
Pt1 S1 Pt3 85.76(6) yes
Pt2 S1 Pt3 84.98(7) yes
Pt1 S2 Pt2 81.09(6) yes
Pt1 S2 Pt3 85.38(8) yes
Pt2 S2 Pt3 85.08(7) yes
C1 N1 C2 112.2(8) yes
C1 N1 C5 130.1(8) yes
C2 N1 C5 117.7(11) yes
C1 N2 C3 111.0(10) yes
C1 N2 C4 125.6(10) yes
C3 N2 C4 123.3(7) yes
C6 N3 C7 121.3(9) yes
C6 N3 C8 127.5(12) yes
C7 N3 C8 110.9(10) yes
C7 N4 C9 109.2(11) yes
C7 N4 C10 125.6(10) yes
C9 N4 C10 125.1(9) yes
C11 N5 C12 110.6(8) yes
C11 N5 C15 130.9(8) yes
C12 N5 C15 118.6(8) yes
C11 N6 C13 112.0(8) yes
C11 N6 C14 126.4(8) yes
C13 N6 C14 121.7(9) yes
C16 N7 C17 122.9(9) yes
C16 N7 C18 125.8(8) yes
C17 N7 C18 111.2(9) yes
C17 N8 C19 110.5(8) yes
C17 N8 C20 124.1(9) yes
C19 N8 C20 125.4(10) yes
C21 N9 C22 110.5(10) yes
C21 N9 C25 121.3(8) yes
C22 N9 C25 127.5(10) yes
C21 N10 C23 111.1(10) yes
C21 N10 C24 123.3(8) yes
C23 N10 C24 125.5(10) yes
C26 N11 C27 132.1(6) yes
C26 N11 C28 118.9(9) yes
C27 N11 C28 109.0(9) yes
C27 N12 C29 110.5(10) yes
C27 N12 C30 127.5(8) yes
C29 N12 C30 121.8(9) yes
Pt1 C1 N1 131.8(5) yes
Pt1 C1 N2 124.6(9) yes
N1 C1 N2 103.2(8) yes
N1 C2 C3 105.8(12) yes
N2 C3 C2 107.8(8) yes
N1 C5 C6 116.6(11) yes
N3 C6 C5 112.5(8) yes
Pt1 C7 N3 124.9(7) yes
Pt1 C7 N4 128.8(10) yes
N3 C7 N4 106.3(9) yes
N3 C8 C9 105.4(13) yes
N4 C9 C8 108.2(10) yes
Pt2 C11 N5 131.5(7) yes
Pt2 C11 N6 124.5(6) yes
N5 C11 N6 103.9(7) yes
N5 C12 C13 107.2(9) yes
N6 C13 C12 106.3(10) yes
N5 C15 C16 117.0(8) yes
N7 C16 C15 113.4(11) yes
Pt2 C17 N7 122.1(8) yes
Pt2 C17 N8 133.1(7) yes
N7 C17 N8 104.8(9) yes
N7 C18 C19 105.8(10) yes
N8 C19 C18 107.7(11) yes
Pt3 C21 N9 122.6(8) yes
Pt3 C21 N10 133.4(9) yes
N9 C21 N10 104.0(8) yes
N9 C22 C23 106.5(10) yes
N10 C23 C22 107.9(10) yes
N9 C25 C26 113.8(11) yes
N11 C26 C25 115.9(10) yes
Pt3 C27 N11 129.3(7) yes
Pt3 C27 N12 124.5(8) yes
N11 C27 N12 106.1(7) yes
N11 C28 C29 107.4(9) yes
N12 C29 C28 107.1(8) yes
C32 C31 C36 114.5(9) yes
C32 C31 B1 125.1(7) yes
C36 C31 B1 120.4(8) yes
C31 C32 C33 124.3(8) yes
C32 C33 C34 118.6(9) yes
C33 C34 C35 121.0(10) yes
C34 C35 C36 119.3(9) yes
C31 C36 C35 122.3(9) yes
C38 C37 C42 116.1(8) yes
C38 C37 B1 126.1(11) yes
C42 C37 B1 117.8(12) yes
C37 C38 C39 121.6(13) yes
C38 C39 C40 120.8(16) yes
C39 C40 C41 120.0(11) yes
C40 C41 C42 119.9(14) yes
C37 C42 C41 121.3(14) yes
C44 C43 C48 113.1(10) yes
C44 C43 B1 124.1(8) yes
C48 C43 B1 122.7(11) yes
C43 C44 C45 125.5(9) yes
C44 C45 C46 118.9(13) yes
C45 C46 C47 119.2(12) yes
C46 C47 C48 120.9(9) yes
C43 C48 C47 122.3(12) yes
C50 C49 C54 115.4(14) yes
C50 C49 B1 125.3(10) yes
C54 C49 B1 119.2(14) yes
C49 C50 C51 121.3(13) yes
C50 C51 C52 122(3) yes
C51 C52 C53 120(2) yes
C52 C53 C54 119.5(15) yes
C49 C54 C53 121.5(17) yes
C56 C55 C60 113.4(11) yes
C56 C55 B2 123.2(12) yes
C60 C55 B2 123.3(9) yes
C55 C56 C57 124.1(13) yes
C56 C57 C58 121.0(11) yes
C57 C58 C59 119.1(13) yes
C58 C59 C60 118.3(13) yes
C55 C60 C59 124.2(9) yes
C62 C61 C66 114.6(7) yes
C62 C61 B2 122.4(8) yes
C66 C61 B2 122.8(9) yes
C61 C62 C63 122.8(8) yes
C62 C63 C64 119.3(10) yes
C63 C64 C65 120.7(8) yes
C64 C65 C66 118.7(9) yes
C61 C66 C65 123.6(10) yes
C68 C67 C72 115.1(11) yes
C68 C67 B2 122.6(12) yes
C72 C67 B2 121.8(8) yes
C67 C68 C69 121.4(14) yes
C68 C69 C70 123.2(11) yes
C69 C70 C71 117.1(16) yes
C70 C71 C72 121(2) yes
C67 C72 C71 122.6(11) yes
C74 C73 C78 114.0(9) yes
C74 C73 B2 118.4(8) yes
C78 C73 B2 127.5(8) yes
C73 C74 C75 123.5(10) yes
C74 C75 C76 119.6(9) yes
C75 C76 C77 118.7(10) yes
C76 C77 C78 120.4(10) yes
C73 C78 C77 123.8(9) yes
Cl1 C79 Cl2 102.8(18) yes
Cl3 C80 Cl4 106(3) yes
C31 B1 C37 107.2(7) yes
C31 B1 C43 106.9(9) yes
C31 B1 C49 114.2(11) yes
C37 B1 C43 112.0(10) yes
C37 B1 C49 105.8(9) yes
C43 B1 C49 110.9(8) yes
C55 B2 C61 106.9(8) yes
C55 B2 C67 111.3(8) yes
C55 B2 C73 114.2(10) yes
C61 B2 C67 109.1(10) yes
C61 B2 C73 113.0(7) yes
C67 B2 C73 102.2(8) yes
N1 C2 H2 127.103 no
C3 C2 H2 127.107 no
N2 C3 H3 126.126 no
C2 C3 H3 126.119 no
N2 C4 H4A 109.465 no
N2 C4 H4B 109.469 no
N2 C4 H4C 109.465 no
H4A C4 H4B 109.481 no
H4A C4 H4C 109.469 no
H4B C4 H4C 109.478 no
N1 C5 H5A 108.150 no
N1 C5 H5B 108.149 no
C6 C5 H5A 108.148 no
C6 C5 H5B 108.142 no
H5A C5 H5B 107.312 no
N3 C6 H6A 109.098 no
N3 C6 H6B 109.098 no
C5 C6 H6A 109.105 no
C5 C6 H6B 109.128 no
H6A C6 H6B 107.840 no
N3 C8 H8 127.318 no
C9 C8 H8 127.316 no
N4 C9 H9 125.888 no
C8 C9 H9 125.899 no
N4 C10 H10A 109.465 no
N4 C10 H10B 109.473 no
N4 C10 H10C 109.476 no
H10A C10 H10B 109.478 no
H10A C10 H10C 109.466 no
H10B C10 H10C 109.468 no
N5 C12 H12 126.384 no
C13 C12 H12 126.389 no
N6 C13 H13 126.857 no
C12 C13 H13 126.862 no
N6 C14 H14A 109.475 no
N6 C14 H14B 109.465 no
N6 C14 H14C 109.474 no
H14A C14 H14B 109.475 no
H14A C14 H14C 109.469 no
H14B C14 H14C 109.469 no
N5 C15 H15A 108.064 no
N5 C15 H15B 108.056 no
C16 C15 H15A 108.051 no
C16 C15 H15B 108.057 no
H15A C15 H15B 107.264 no
N7 C16 H16A 108.881 no
N7 C16 H16B 108.884 no
C15 C16 H16A 108.881 no
C15 C16 H16B 108.892 no
H16A C16 H16B 107.720 no
N7 C18 H18 127.097 no
C19 C18 H18 127.095 no
N8 C19 H19 126.168 no
C18 C19 H19 126.155 no
N8 C20 H20A 109.466 no
N8 C20 H20B 109.471 no
N8 C20 H20C 109.469 no
H20A C20 H20B 109.471 no
H20A C20 H20C 109.475 no
H20B C20 H20C 109.475 no
N9 C22 H22 126.770 no
C23 C22 H22 126.771 no
N10 C23 H23 126.047 no
C22 C23 H23 126.036 no
N10 C24 H24A 109.473 no
N10 C24 H24B 109.481 no
N10 C24 H24C 109.473 no
H24A C24 H24B 109.475 no
H24A C24 H24C 109.459 no
H24B C24 H24C 109.466 no
N9 C25 H25A 108.796 no
N9 C25 H25B 108.794 no
C26 C25 H25A 108.791 no
C26 C25 H25B 108.803 no
H25A C25 H25B 107.683 no
N11 C26 H26A 108.311 no
N11 C26 H26B 108.303 no
C25 C26 H26A 108.320 no
C25 C26 H26B 108.309 no
H26A C26 H26B 107.407 no
N11 C28 H28 126.326 no
C29 C28 H28 126.318 no
N12 C29 H29 126.452 no
C28 C29 H29 126.470 no
N12 C30 H30A 109.467 no
N12 C30 H30B 109.478 no
N12 C30 H30C 109.472 no
H30A C30 H30B 109.480 no
H30A C30 H30C 109.465 no
H30B C30 H30C 109.465 no
C31 C32 H32 117.861 no
C33 C32 H32 117.851 no
C32 C33 H33 120.719 no
C34 C33 H33 120.722 no
C33 C34 H34 119.522 no
C35 C34 H34 119.515 no
C34 C35 H35 120.364 no
C36 C35 H35 120.341 no
C31 C36 H36 118.860 no
C35 C36 H36 118.865 no
C37 C38 H38 119.212 no
C39 C38 H38 119.219 no
C38 C39 H39 119.581 no
C40 C39 H39 119.586 no
C39 C40 H40 119.975 no
C41 C40 H40 119.979 no
C40 C41 H41 120.032 no
C42 C41 H41 120.028 no
C37 C42 H42 119.333 no
C41 C42 H42 119.336 no
C43 C44 H44 117.259 no
C45 C44 H44 117.265 no
C44 C45 H45 120.569 no
C46 C45 H45 120.573 no
C45 C46 H46 120.431 no
C47 C46 H46 120.410 no
C46 C47 H47 119.549 no
C48 C47 H47 119.551 no
C43 C48 H48 118.874 no
C47 C48 H48 118.869 no
C49 C50 H50 119.368 no
C51 C50 H50 119.365 no
C50 C51 H51 118.838 no
C52 C51 H51 118.853 no
C51 C52 H52 120.062 no
C53 C52 H52 120.045 no
C52 C53 H53 120.280 no
C54 C53 H53 120.261 no
C49 C54 H54 119.235 no
C53 C54 H54 119.231 no
C55 C56 H56 117.951 no
C57 C56 H56 117.955 no
C56 C57 H57 119.506 no
C58 C57 H57 119.506 no
C57 C58 H58 120.474 no
C59 C58 H58 120.454 no
C58 C59 H59 120.876 no
C60 C59 H59 120.864 no
C55 C60 H60 117.910 no
C59 C60 H60 117.918 no
C61 C62 H62 118.609 no
C63 C62 H62 118.591 no
C62 C63 H63 120.332 no
C64 C63 H63 120.334 no
C63 C64 H64 119.676 no
C65 C64 H64 119.667 no
C64 C65 H65 120.657 no
C66 C65 H65 120.648 no
C61 C66 H66 118.199 no
C65 C66 H66 118.208 no
C67 C68 H68 119.272 no
C69 C68 H68 119.287 no
C68 C69 H69 118.422 no
C70 C69 H69 118.426 no
C69 C70 H70 121.437 no
C71 C70 H70 121.421 no
C70 C71 H71 119.735 no
C72 C71 H71 119.731 no
C67 C72 H72 118.722 no
C71 C72 H72 118.702 no
C73 C74 H74 118.235 no
C75 C74 H74 118.248 no
C74 C75 H75 120.202 no
C76 C75 H75 120.211 no
C75 C76 H76 120.645 no
C77 C76 H76 120.639 no
C76 C77 H77 119.814 no
C78 C77 H77 119.803 no
C73 C78 H78 118.119 no
C77 C78 H78 118.124 no
Cl1 C79 H79A 111.201 no
Cl1 C79 H79B 111.214 no
Cl2 C79 H79A 111.196 no
Cl2 C79 H79B 111.205 no
H79A C79 H79B 109.115 no
Cl3 C80 H80A 110.541 no
Cl3 C80 H80B 110.539 no
Cl4 C80 H80A 110.530 no
Cl4 C80 H80B 110.545 no
H80A C80 H80B 108.702 no

loop_
_geom_bond_atom_site_label_1
_geom_bond_atom_site_label_2
_geom_bond_distance
_geom_bond_publ_flag
Pt1 Pt2 3.0822(6) yes
Pt1 Pt3 3.2209(5) yes
Pt1 S1 2.368(3) yes
Pt1 S2 2.377(3) yes
Pt1 C1 2.005(11) yes
Pt1 C7 1.989(10) yes
Pt2 Pt3 3.2033(5) yes
Pt2 S1 2.378(3) yes
Pt2 S2 2.365(2) yes
Pt2 C11 2.004(9) yes
Pt2 C17 1.989(11) yes
Pt3 S1 2.3650(17) yes
Pt3 S2 2.373(2) yes
Pt3 C21 1.971(9) yes
Pt3 C27 2.020(7) yes
Cl1 C79 1.73(3) yes
Cl2 C79 1.75(3) yes
Cl3 C80 1.74(3) yes
Cl4 C80 1.75(7) yes
N1 C1 1.352(17) yes
N1 C2 1.383(11) yes
N1 C5 1.506(12) yes
N2 C1 1.371(9) yes
N2 C3 1.368(16) yes
N2 C4 1.456(16) yes
N3 C6 1.463(14) yes
N3 C7 1.327(16) yes
N3 C8 1.393(14) yes
N4 C7 1.341(12) yes
N4 C9 1.381(18) yes
N4 C10 1.462(19) yes
N5 C11 1.354(11) yes
N5 C12 1.383(13) yes
N5 C15 1.463(14) yes
N6 C11 1.370(12) yes
N6 C13 1.357(12) yes
N6 C14 1.470(13) yes
N7 C16 1.455(13) yes
N7 C17 1.352(11) yes
N7 C18 1.397(16) yes
N8 C17 1.347(14) yes
N8 C19 1.392(15) yes
N8 C20 1.461(11) yes
N9 C21 1.366(15) yes
N9 C22 1.389(12) yes
N9 C25 1.456(16) yes
N10 C21 1.344(14) yes
N10 C23 1.375(13) yes
N10 C24 1.457(19) yes
N11 C26 1.477(15) yes
N11 C27 1.359(14) yes
N11 C28 1.407(10) yes
N12 C27 1.334(12) yes
N12 C29 1.397(13) yes
N12 C30 1.458(18) yes
C2 C3 1.341(18) yes
C5 C6 1.494(14) yes
C8 C9 1.33(2) yes
C12 C13 1.355(17) yes
C15 C16 1.514(14) yes
C18 C19 1.335(15) yes
C22 C23 1.32(2) yes
C25 C26 1.470(10) yes
C28 C29 1.323(19) yes
C31 C32 1.398(13) yes
C31 C36 1.408(12) yes
C31 B1 1.645(14) yes
C32 C33 1.364(15) yes
C33 C34 1.379(13) yes
C34 C35 1.365(15) yes
C35 C36 1.391(16) yes
C37 C38 1.407(19) yes
C37 C42 1.404(19) yes
C37 B1 1.668(12) yes
C38 C39 1.389(13) yes
C39 C40 1.37(3) yes
C40 C41 1.35(3) yes
C41 C42 1.424(13) yes
C43 C44 1.37(2) yes
C43 C48 1.433(11) yes
C43 B1 1.635(18) yes
C44 C45 1.386(17) yes
C45 C46 1.386(13) yes
C46 C47 1.36(3) yes
C47 C48 1.391(18) yes
C49 C50 1.43(3) yes
C49 C54 1.384(17) yes
C49 B1 1.64(2) yes
C50 C51 1.38(3) yes
C51 C52 1.34(3) yes
C52 C53 1.36(4) yes
C53 C54 1.44(3) yes
C55 C56 1.397(13) yes
C55 C60 1.398(19) yes
C55 B2 1.605(19) yes
C56 C57 1.36(2) yes
C57 C58 1.36(3) yes
C58 C59 1.395(16) yes
C59 C60 1.399(19) yes
C61 C62 1.375(15) yes
C61 C66 1.396(12) yes
C61 B2 1.662(12) yes
C62 C63 1.394(10) yes
C63 C64 1.372(12) yes
C64 C65 1.347(17) yes
C65 C66 1.392(11) yes
C67 C68 1.390(12) yes
C67 C72 1.40(3) yes
C67 B2 1.685(18) yes
C68 C69 1.38(2) yes
C69 C70 1.34(3) yes
C70 C71 1.390(19) yes
C71 C72 1.38(3) yes
C73 C74 1.411(13) yes
C73 C78 1.375(13) yes
C73 B2 1.651(14) yes
C74 C75 1.364(16) yes
C75 C76 1.388(15) yes
C76 C77 1.363(16) yes
C77 C78 1.375(15) yes
C2 H2 0.950 no
C3 H3 0.950 no
C4 H4A 0.980 no
C4 H4B 0.980 no
C4 H4C 0.980 no
C5 H5A 0.990 no
C5 H5B 0.990 no
C6 H6A 0.990 no
C6 H6B 0.990 no
C8 H8 0.950 no
C9 H9 0.950 no
C10 H10A 0.980 no
C10 H10B 0.980 no
C10 H10C 0.980 no
C12 H12 0.950 no
C13 H13 0.950 no
C14 H14A 0.980 no
C14 H14B 0.980 no
C14 H14C 0.980 no
C15 H15A 0.990 no
C15 H15B 0.990 no
C16 H16A 0.990 no
C16 H16B 0.990 no
C18 H18 0.950 no
C19 H19 0.950 no
C20 H20A 0.980 no
C20 H20B 0.980 no
C20 H20C 0.980 no
C22 H22 0.950 no
C23 H23 0.950 no
C24 H24A 0.980 no
C24 H24B 0.980 no
C24 H24C 0.980 no
C25 H25A 0.990 no
C25 H25B 0.990 no
C26 H26A 0.990 no
C26 H26B 0.990 no
C28 H28 0.950 no
C29 H29 0.950 no
C30 H30A 0.980 no
C30 H30B 0.980 no
C30 H30C 0.980 no
C32 H32 0.950 no
C33 H33 0.950 no
C34 H34 0.950 no
C35 H35 0.950 no
C36 H36 0.950 no
C38 H38 0.950 no
C39 H39 0.950 no
C40 H40 0.950 no
C41 H41 0.950 no
C42 H42 0.950 no
C44 H44 0.950 no
C45 H45 0.950 no
C46 H46 0.950 no
C47 H47 0.950 no
C48 H48 0.950 no
C50 H50 0.950 no
C51 H51 0.950 no
C52 H52 0.950 no
C53 H53 0.950 no
C54 H54 0.950 no
C56 H56 0.950 no
C57 H57 0.950 no
C58 H58 0.950 no
C59 H59 0.950 no
C60 H60 0.950 no
C62 H62 0.950 no
C63 H63 0.950 no
C64 H64 0.950 no
C65 H65 0.950 no
C66 H66 0.950 no
C68 H68 0.950 no
C69 H69 0.950 no
C70 H70 0.950 no
C71 H71 0.950 no
C72 H72 0.950 no
C74 H74 0.950 no
C75 H75 0.950 no
C76 H76 0.950 no
C77 H77 0.950 no
C78 H78 0.950 no
C79 H79A 0.990 no
C79 H79B 0.990 no
C80 H80A 0.990 no
C80 H80B 0.990 no

loop_
_geom_contact_atom_site_label_1
_geom_contact_atom_site_label_2
_geom_contact_distance
_geom_contact_publ_flag
_geom_contact_site_symmetry_2
Pt1 C4 3.388(8) no .
Pt1 C6 3.249(14) no .
Pt1 C10 3.458(11) no .
Pt2 C14 3.409(11) no .
Pt2 C16 3.233(10) no .
Pt2 C20 3.534(12) no .
Pt3 C24 3.503(13) no .
Pt3 C25 3.216(12) no .
Pt3 C30 3.403(11) no .
S1 N6 3.566(11) no .
S1 C4 3.463(10) no .
S1 C14 3.342(15) no .
S2 C30 3.486(11) no .
N1 N3 3.027(9) no .
N1 C4 3.553(15) no .
N1 C7 3.147(12) no .
N3 C1 3.181(10) no .
N3 C10 3.555(18) no .
N4 C6 3.534(16) no .
N5 N7 3.064(9) no .
N5 C14 3.582(13) no .
N5 C17 3.245(9) no .
N6 C15 3.593(14) no .
N7 C11 3.203(11) no .
N7 C20 3.556(11) no .
N8 C16 3.543(13) no .
N9 N11 3.017(9) no .
N9 C24 3.547(19) no .
N9 C27 3.195(11) no .
N10 C25 3.530(17) no .
N11 C21 3.166(11) no .
N11 C30 3.578(18) no .
C1 C6 3.067(13) no .
C2 C4 3.58(2) no .
C3 C5 3.588(12) no .
C5 C7 3.190(17) no .
C5 C8 3.380(14) no .
C6 C9 3.595(16) no .
C11 C16 3.054(14) no .
C12 C14 3.578(15) no .
C13 C15 3.580(17) no .
C15 C17 3.254(11) no .
C15 C18 3.434(13) no .
C16 C19 3.591(16) no .
C21 C26 3.219(15) no .
C22 C24 3.58(2) no .
C22 C26 3.361(14) no .
C23 C25 3.585(18) no .
C25 C27 3.051(15) no .
C26 C29 3.586(16) no .
C28 C30 3.574(19) no .
C31 C34 2.812(14) no .
C31 C42 3.270(13) no .
C31 C44 3.206(17) no .
C31 C50 3.16(3) no .
C32 C35 2.734(13) no .
C32 C37 2.990(14) no .
C32 C42 3.339(16) no .
C33 C36 2.755(14) no .
C36 C43 3.249(15) no .
C36 C49 3.284(16) no .
C36 C50 3.19(3) no .
C37 C40 2.830(13) no .
C37 C44 3.308(17) no .
C37 C54 3.133(18) no .
C38 C41 2.77(2) no .
C38 C43 3.140(10) no .
C38 C44 3.215(14) no .
C39 C42 2.75(3) no .
C42 C49 3.033(12) no .
C42 C54 3.502(14) no .
C43 C46 2.854(17) no .
C43 C54 3.23(3) no .
C44 C47 2.716(12) no .
C45 C48 2.748(19) no .
C48 C49 3.020(19) no .
C48 C54 3.18(3) no .
C49 C52 2.84(3) no .
C50 C53 2.75(2) no .
C51 C54 2.74(3) no .
C55 C58 2.845(19) no .
C55 C62 3.464(16) no .
C55 C66 3.421(12) no .
C55 C68 3.104(17) no .
C55 C74 3.189(14) no .
C56 C59 2.74(2) no .
C56 C61 3.339(14) no .
C56 C67 3.169(18) no .
C56 C68 3.210(18) no .
C57 C60 2.719(15) no .
C60 C61 3.568(17) no .
C60 C73 3.121(17) no .
C60 C74 3.263(17) no .
C61 C64 2.812(10) no .
C61 C72 3.148(16) no .
C61 C78 3.182(13) no .
C62 C65 2.744(13) no .
C62 C67 3.061(10) no .
C62 C72 3.144(13) no .
C63 C66 2.716(15) no .
C66 C73 3.229(10) no .
C66 C78 3.201(12) no .
C67 C70 2.84(2) no .
C67 C74 3.180(18) no .
C67 C78 3.590(13) no .
C68 C71 2.73(3) no .
C68 C73 3.460(14) no .
C68 C74 3.512(18) no .
C69 C72 2.702(14) no .
C72 C73 3.30(2) no .
C73 C76 2.829(14) no .
C74 C77 2.717(16) no .
C75 C78 2.726(13) no .
Cl3 C80 3.35(5) no 2_655
N2 C23 3.579(12) no 2_666
N10 C24 3.545(10) no 2_666
C2 C65 3.400(17) no 1_655
C2 C66 3.490(15) no 1_655
C5 C70 3.516(17) no 2_666
C5 C71 3.500(18) no 2_666
C6 C70 3.42(2) no 2_666
C9 C50 3.456(18) no 2_665
C10 C38 3.521(18) no 1_655
C10 C39 3.35(2) no 1_655
C10 C40 3.427(16) no 1_655
C12 C59 3.535(14) no 2_656
C14 C71 3.506(19) no .
C14 C72 3.388(15) no .
C14 C77 3.51(3) no .
C14 C78 3.51(2) no .
C15 C47 3.518(15) no 1_655
C20 C39 3.538(16) no 2_565
C23 N2 3.579(12) no 2_666
C24 N10 3.545(10) no 2_666
C24 C24 3.542(14) no 2_666
C24 C71 3.50(3) no 2_666
C26 C39 3.459(19) no 2_565
C26 C64 3.494(16) no .
C28 C46 3.582(14) no 1_565
C29 C36 3.528(16) no 1_565
C36 C29 3.528(16) no 1_545
C38 C10 3.521(18) no 1_455
C39 C10 3.35(2) no 1_455
C39 C20 3.538(16) no 2_565
C39 C26 3.459(19) no 2_565
C40 C10 3.427(16) no 1_455
C46 C28 3.582(14) no 1_545
C47 C15 3.518(15) no 1_455
C50 C9 3.456(18) no 2_665
C59 C12 3.535(14) no 2_656
C62 C63 3.432(13) no 2_566
C63 C62 3.432(13) no 2_566
C63 C63 3.593(13) no 2_566
C64 C26 3.494(16) no .
C65 C2 3.400(17) no 1_455
C66 C2 3.490(15) no 1_455
C70 C5 3.516(17) no 2_666
C70 C6 3.42(2) no 2_666
C71 C5 3.500(18) no 2_666
C71 C14 3.506(19) no .
C71 C24 3.50(3) no 2_666
C72 C14 3.388(15) no .
C77 C14 3.51(3) no .
C78 C14 3.51(2) no .
C80 Cl3 3.35(5) no 2_655
C80 C80 3.55(6) no 2_655
Pt1 H4A 2.8530 no .
Pt1 H6A 2.8270 no .
Pt1 H10B 2.9161 no .
Pt1 H30A 3.4424 no .
Pt2 H4A 3.2172 no .
Pt2 H10B 3.4522 no .
Pt2 H14C 2.8583 no .
Pt2 H16A 2.8237 no .
Pt2 H20A 3.0298 no .
Pt3 H14C 3.3819 no .
Pt3 H24B 3.0459 no .
Pt3 H25B 2.7779 no .
Pt3 H30A 2.8750 no .
S1 H4A 2.9855 no .
S1 H4B 3.3054 no .
S1 H14A 3.2954 no .
S1 H14C 2.7879 no .
S1 H24B 3.0324 no .
S2 H10B 3.0601 no .
S2 H20A 2.9239 no .
S2 H30A 2.7087 no .
N1 H3 3.0961 no .
N1 H6A 2.7837 no .
N1 H6B 3.3789 no .
N2 H2 3.1113 no .
N3 H5A 3.2908 no .
N3 H5B 2.6760 no .
N3 H9 3.0935 no .
N4 H8 3.1233 no .
N5 H4A 3.5922 no .
N5 H13 3.1271 no .
N5 H16A 2.7590 no .
N5 H16B 3.3553 no .
N6 H12 3.0916 no .
N7 H10B 3.3931 no .
N7 H15A 2.6859 no .
N7 H15B 3.3069 no .
N7 H19 3.1043 no .
N8 H18 3.1268 no .
N9 H14C 3.5847 no .
N9 H23 3.0936 no .
N9 H26A 2.6596 no .
N9 H26B 3.2821 no .
N10 H22 3.1012 no .
N11 H25A 3.3254 no .
N11 H25B 2.7135 no .
N11 H29 3.1244 no .
N12 H28 3.1116 no .
C1 H2 3.1808 no .
C1 H3 3.1695 no .
C1 H4A 2.6041 no .
C1 H4B 3.0379 no .
C1 H4C 3.2024 no .
C1 H5A 3.1467 no .
C1 H5B 3.2344 no .
C1 H6A 2.9932 no .
C2 H5A 2.7522 no .
C2 H5B 2.6202 no .
C3 H4A 3.2499 no .
C3 H4B 2.8678 no .
C3 H4C 2.6373 no .
C4 H3 2.7660 no .
C4 H16A 3.5003 no .
C5 H2 2.7178 no .
C6 H8 2.8890 no .
C7 H5B 3.5622 no .
C7 H6A 2.5770 no .
C7 H6B 3.1992 no .
C7 H8 3.1531 no .
C7 H9 3.1319 no .
C7 H10A 3.0788 no .
C7 H10B 2.5766 no .
C7 H10C 3.1328 no .
C8 H5B 3.1979 no .
C8 H6A 3.2876 no .
C8 H6B 2.6958 no .
C9 H10A 2.8362 no .
C9 H10B 3.2963 no .
C9 H10C 2.7375 no .
C10 H9 2.8113 no .
C10 H16A 3.5050 no .
C11 H4A 3.3449 no .
C11 H12 3.1615 no .
C11 H13 3.1737 no .
C11 H14A 3.1024 no .
C11 H14B 3.1851 no .
C11 H14C 2.6193 no .
C11 H15A 3.1843 no .
C11 H15B 3.1424 no .
C11 H16A 2.9800 no .
C12 H15A 2.6347 no .
C12 H15B 2.6781 no .
C13 H14A 2.7859 no .
C13 H14B 2.6656 no .
C13 H14C 3.2534 no .
C14 H13 2.7430 no .
C15 H12 2.6965 no .
C16 H4A 3.5187 no .
C16 H10B 3.3349 no .
C16 H18 2.8531 no .
C17 H10B 3.4048 no .
C17 H15A 3.5952 no .
C17 H16A 2.6100 no .
C17 H16B 3.2266 no .
C17 H18 3.1814 no .
C17 H19 3.1612 no .
C17 H20A 2.5692 no .
C17 H20B 3.0032 no .
C17 H20C 3.1757 no .
C18 H15A 3.2577 no .
C18 H16A 3.2520 no .
C18 H16B 2.6405 no .
C19 H20A 3.3023 no .
C19 H20B 2.8808 no .
C19 H20C 2.7220 no .
C20 H19 2.8311 no .
C21 H14C 3.5096 no .
C21 H22 3.1781 no .
C21 H23 3.1518 no .
C21 H24A 2.9362 no .
C21 H24B 2.5701 no .
C21 H24C 3.1929 no .
C21 H25A 3.2283 no .
C21 H25B 2.5935 no .
C21 H26A 3.5748 no .
C22 H25A 2.6912 no .
C22 H25B 3.2807 no .
C22 H26A 3.1661 no .
C23 H24A 2.9048 no .
C23 H24B 3.2718 no .
C23 H24C 2.6773 no .
C24 H23 2.8115 no .
C25 H14C 3.5615 no .
C25 H22 2.8745 no .
C26 H22 3.5953 no .
C26 H28 2.7348 no .
C27 H25B 2.9611 no .
C27 H26A 3.2216 no .
C27 H26B 3.1604 no .
C27 H28 3.1653 no .
C27 H29 3.1541 no .
C27 H30A 2.6131 no .
C27 H30B 3.0351 no .
C27 H30C 3.1784 no .
C28 H26A 2.6458 no .
C28 H26B 2.7495 no .
C29 H30A 3.2836 no .
C29 H30B 2.7960 no .
C29 H30C 2.6905 no .
C30 H29 2.7712 no .
C31 H33 3.2931 no .
C31 H35 3.3041 no .
C31 H42 3.1922 no .
C31 H44 3.0132 no .
C31 H50 2.7897 no .
C32 H34 3.2171 no .
C32 H36 3.2260 no .
C32 H42 3.3921 no .
C32 H44 3.3022 no .
C33 H35 3.2457 no .
C34 H32 3.2090 no .
C34 H36 3.2280 no .
C35 H33 3.2459 no .
C35 H50 3.4732 no .
C36 H32 3.2224 no .
C36 H34 3.2368 no .
C36 H50 2.5566 no .
C37 H32 2.5682 no .
C37 H39 3.2912 no .
C37 H41 3.3158 no .
C37 H44 3.1042 no .
C37 H54 2.9228 no .
C38 H32 3.1608 no .
C38 H40 3.2592 no .
C38 H42 3.2490 no .
C38 H44 2.8944 no .
C38 H54 3.5400 no .
C39 H41 3.2236 no .
C40 H38 3.2526 no .
C40 H42 3.2530 no .
C41 H32 3.5572 no .
C41 H39 3.2175 no .
C42 H32 2.8515 no .
C42 H38 3.2485 no .
C42 H40 3.2677 no .
C42 H54 3.4864 no .
C43 H36 3.1130 no .
C43 H38 2.7677 no .
C43 H45 3.2937 no .
C43 H47 3.3229 no .
C43 H54 3.0493 no .
C44 H38 2.5633 no .
C44 H46 3.2504 no .
C44 H48 3.2083 no .
C45 H38 3.4760 no .
C45 H47 3.2249 no .
C46 H44 3.2301 no .
C46 H48 3.2358 no .
C47 H45 3.2275 no .
C48 H36 3.4808 no .
C48 H44 3.2073 no .
C48 H46 3.2501 no .
C48 H54 3.0459 no .
C49 H36 3.0591 no .
C49 H42 2.7243 no .
C49 H48 2.6048 no .
C49 H51 3.2983 no .
C49 H53 3.3167 no .
C50 H36 2.8586 no .
C50 H42 3.2530 no .
C50 H48 3.3965 no .
C50 H52 3.2310 no .
C50 H54 3.2508 no .
C51 H53 3.1940 no .
C52 H50 3.2208 no .
C52 H54 3.2717 no .
C53 H48 3.4609 no .
C53 H51 3.1891 no .
C54 H42 3.3337 no .
C54 H48 2.6257 no .
C54 H50 3.2446 no .
C54 H52 3.2879 no .
C55 H57 3.2797 no .
C55 H59 3.3203 no .
C55 H62 3.4960 no .
C55 H66 3.4024 no .
C55 H68 2.7301 no .
C55 H74 2.8776 no .
C56 H58 3.2275 no .
C56 H60 3.2010 no .
C56 H62 3.4635 no .
C56 H68 2.7113 no .
C57 H59 3.2393 no .
C58 H56 3.2116 no .
C58 H60 3.2475 no .
C59 H57 3.2358 no .
C60 H56 3.2013 no .
C60 H58 3.2636 no .
C60 H66 3.5788 no .
C60 H74 2.9519 no .
C61 H56 3.2896 no .
C61 H63 3.2805 no .
C61 H65 3.3070 no .
C61 H72 2.8040 no .
C61 H78 2.8008 no .
C62 H56 3.3057 no .
C62 H64 3.2467 no .
C62 H66 3.1927 no .
C62 H72 2.7531 no .
C63 H65 3.2244 no .
C64 H62 3.2372 no .
C64 H66 3.2038 no .
C65 H63 3.2185 no .
C65 H78 3.5584 no .
C66 H62 3.1988 no .
C66 H64 3.2196 no .
C66 H78 2.6040 no .
C67 H56 2.8632 no .
C67 H62 2.6824 no .
C67 H69 3.2568 no .
C67 H71 3.2815 no .
C67 H74 3.0892 no .
C68 H56 2.8924 no .
C68 H70 3.2493 no .
C68 H72 3.2159 no .
C68 H74 3.0722 no .
C69 H71 3.1921 no .
C70 H68 3.2303 no .
C70 H72 3.2523 no .
C71 H69 3.1920 no .
C72 H62 2.7372 no .
C72 H68 3.2197 no .
C72 H70 3.2673 no .
C73 H60 2.7368 no .
C73 H66 2.9375 no .
C73 H72 3.3200 no .
C73 H75 3.2952 no .
C73 H77 3.2693 no .
C74 H60 2.8264 no .
C74 H68 3.4655 no .
C74 H76 3.2394 no .
C74 H78 3.2039 no .
C75 H77 3.2289 no .
C76 H74 3.2283 no .
C76 H78 3.2196 no .
C77 H75 3.2277 no .
C78 H66 2.8102 no .
C78 H72 3.5708 no .
C78 H74 3.1990 no .
C78 H76 3.2370 no .
B1 H32 2.8338 no .
B1 H36 2.7620 no .
B1 H38 2.9011 no .
B1 H42 2.7276 no .
B1 H44 2.7705 no .
B1 H48 2.8289 no .
B1 H50 2.8916 no .
B1 H54 2.7187 no .
B2 H56 2.7678 no .
B2 H60 2.7698 no .
B2 H62 2.7804 no .
B2 H66 2.8016 no .
B2 H68 2.8318 no .
B2 H72 2.8107 no .
B2 H74 2.7161 no .
B2 H78 2.8683 no .
H2 H3 2.4741 no .
H2 H5A 2.8244 no .
H2 H5B 2.6101 no .
H3 H4B 3.0121 no .
H3 H4C 2.6522 no .
H4A H10B 3.5834 no .
H4A H15B 3.5216 no .
H4A H16A 2.6437 no .
H4C H16A 3.5467 no .
H5A H6A 2.3192 no .
H5A H6B 2.3153 no .
H5B H6A 2.8346 no .
H5B H6B 2.3099 no .
H5B H8 3.2539 no .
H6A H30A 3.1498 no .
H6B H8 2.7128 no .
H8 H9 2.4661 no .
H9 H10A 2.9550 no .
H9 H10C 2.7978 no .
H10B H16A 2.6470 no .
H10B H16B 3.5345 no .
H10C H16A 3.5663 no .
H12 H13 2.4885 no .
H12 H15A 2.6567 no .
H12 H15B 2.7223 no .
H13 H14A 2.8996 no .
H13 H14B 2.6924 no .
H14C H25B 2.8563 no .
H15A H16A 2.8481 no .
H15A H16B 2.3400 no .
H15A H18 3.3153 no .
H15B H16A 2.3482 no .
H15B H16B 2.3135 no .
H16B H18 2.6364 no .
H18 H19 2.4684 no .
H19 H20B 3.0486 no .
H19 H20C 2.7559 no .
H22 H23 2.4464 no .
H22 H25A 2.7027 no .
H22 H26A 3.2170 no .
H23 H24A 3.1089 no .
H23 H24C 2.6788 no .
H25A H26A 2.3002 no .
H25A H26B 2.2783 no .
H25B H26A 2.8163 no .
H25B H26B 2.3053 no .
H26A H28 2.6524 no .
H26B H28 2.8193 no .
H28 H29 2.4499 no .
H29 H30B 2.9295 no .
H29 H30C 2.7109 no .
H32 H33 2.2936 no .
H32 H38 3.5736 no .
H32 H42 3.1230 no .
H32 H44 3.2264 no .
H33 H34 2.3328 no .
H34 H35 2.3130 no .
H35 H36 2.3303 no .
H36 H48 3.4417 no .
H36 H50 2.3266 no .
H38 H39 2.3218 no .
H38 H44 2.3206 no .
H39 H40 2.3189 no .
H40 H41 2.3043 no .
H41 H42 2.3651 no .
H42 H50 3.4328 no .
H42 H54 3.5702 no .
H44 H45 2.3050 no .
H45 H46 2.3507 no .
H46 H47 2.3070 no .
H47 H48 2.3189 no .
H48 H54 2.6826 no .
H50 H51 2.3027 no .
H51 H52 2.2717 no .
H52 H53 2.3185 no .
H53 H54 2.3858 no .
H56 H57 2.2743 no .
H56 H62 2.8695 no .
H56 H68 2.5838 no .
H57 H58 2.3116 no .
H58 H59 2.3637 no .
H59 H60 2.3313 no .
H60 H66 3.2618 no .
H60 H74 2.7305 no .
H62 H63 2.3288 no .
H62 H72 2.5708 no .
H63 H64 2.3227 no .
H64 H65 2.3021 no .
H65 H66 2.3258 no .
H66 H78 2.3397 no .
H68 H69 2.2935 no .
H68 H74 2.8154 no .
H69 H70 2.2891 no .
H70 H71 2.3568 no .
H71 H72 2.3053 no .
H72 H78 3.3679 no .
H74 H75 2.2919 no .
H75 H76 2.3503 no .
H76 H77 2.3197 no .
H77 H78 2.2952 no .
Cl1 H24A 3.2683 no 2_666
Cl1 H30B 2.8004 no 2_666
Cl1 H36 3.3976 no 2_656
Cl1 H70 3.2424 no .
Cl2 H24A 3.4926 no 2_666
Cl2 H59 3.2102 no 2_656
Cl3 H6B 3.2940 no 1_545
Cl3 H30B 3.1823 no 1_545
Cl3 H34 3.4637 no 2_655
Cl3 H35 3.3800 no 2_655
Cl3 H69 3.4070 no 2_656
Cl3 H70 3.4207 no 2_656
Cl3 H80A 3.5013 no 2_655
Cl3 H80B 2.5222 no 2_655
Cl4 H19 3.3987 no .
Cl4 H30C 3.1089 no 2_665
Cl4 H35 3.3810 no 2_655
Cl4 H51 3.4860 no .
Cl4 H76 3.3484 no .
S1 H23 2.9573 no 2_666
S1 H24C 3.0801 no 2_666
S2 H19 3.0263 no 2_665
S2 H20C 3.4028 no 2_665
N1 H22 3.5910 no 2_666
N2 H22 3.4511 no 2_666
N2 H23 2.8450 no 2_666
N2 H53 3.5055 no 1_655
N7 H38 3.3939 no 1_655
N8 H20C 2.9740 no 2_665
N9 H72 3.0209 no .
N10 H24B 3.4016 no 2_666
N10 H24C 2.8955 no 2_666
N11 H39 3.2328 no 2_565
N12 H18 3.5398 no 2_665
N12 H19 3.1585 no 2_665
C1 H23 3.1313 no 2_666
C2 H22 3.0753 no 2_666
C2 H62 3.1145 no 2_666
C2 H63 3.1205 no 2_666
C3 H22 2.9581 no 2_666
C3 H23 3.3853 no 2_666
C3 H53 3.5228 no 1_655
C3 H63 3.3353 no 2_666
C4 H23 3.0592 no 2_666
C5 H33 3.5672 no 2_665
C6 H70 3.2878 no 2_666
C8 H42 3.2665 no 2_665
C8 H50 3.0366 no 2_665
C8 H80A 3.0735 no 2_665
C9 H42 3.1139 no 2_665
C9 H50 3.1450 no 2_665
C9 H80A 3.5729 no 2_665
C10 H20C 3.4587 no 2_665
C10 H54 3.3059 no 1_655
C12 H68 3.1952 no 2_656
C12 H74 3.2117 no 2_656
C13 H74 2.8083 no 2_656
C14 H24C 3.5762 no 2_666
C14 H71 3.5006 no .
C14 H72 3.2771 no .
C15 H47 3.5939 no 1_655
C16 H38 3.5046 no 1_655
C16 H54 3.5524 no 1_655
C17 H20C 3.4529 no 2_665
C18 H38 2.9529 no 1_655
C18 H39 3.5278 no 1_655
C19 H20C 3.3216 no 2_665
C19 H30C 3.3077 no 2_665
C20 H10A 3.1225 no 2_665
C20 H20C 3.1472 no 2_665
C20 H39 2.8849 no 2_565
C20 H40 3.3984 no 2_565
C20 H77 3.2886 no .
C21 H24C 3.2827 no 2_666
C22 H71 3.5740 no .
C22 H72 3.0195 no .
C23 H4B 3.2851 no 2_666
C23 H24B 3.3424 no 2_666
C23 H24C 3.3943 no 2_666
C24 H14A 3.3325 no 2_666
C24 H24B 3.5360 no 2_666
C24 H24C 3.0522 no 2_666
C24 H71 2.6307 no 2_666
C25 H72 3.1617 no .
C25 H78 3.2819 no .
C26 H39 3.3523 no 2_565
C26 H64 3.5252 no .
C27 H39 3.5844 no 2_565
C28 H38 3.2856 no 2_565
C28 H44 3.0137 no 2_565
C29 H18 3.1057 no 2_665
C29 H35 3.5898 no 1_565
C29 H36 3.1772 no 1_565
C29 H44 3.5093 no 2_565
C29 H45 3.4689 no 2_565
C30 H19 3.0603 no 2_665
C30 H35 3.1522 no 1_565
C30 H80B 3.2960 no 2_665
C31 H8 2.7896 no 2_665
C31 H29 3.5413 no 1_545
C31 H45 3.3151 no 2_555
C32 H8 2.8446 no 2_665
C32 H45 3.1561 no 2_555
C32 H46 3.4976 no 2_555
C32 H64 3.5400 no 2_565
C32 H65 3.4138 no 2_565
C33 H5B 3.1962 no 2_665
C33 H6B 3.3163 no 2_665
C33 H8 3.0568 no 2_665
C33 H45 3.2115 no 2_555
C33 H46 3.0354 no 2_555
C33 H64 3.1832 no 2_565
C34 H6B 3.0750 no 2_665
C34 H8 3.1757 no 2_665
C34 H45 3.3636 no 2_555
C35 H8 3.1137 no 2_665
C35 H29 2.8715 no 1_545
C35 H30C 3.2691 no 1_545
C35 H45 3.4782 no 2_555
C35 H80A 3.3316 no .
C35 H80B 3.4775 no 2_655
C36 H8 2.9435 no 2_665
C36 H29 2.6606 no 1_545
C36 H45 3.4000 no 2_555
C36 H80A 3.4934 no .
C37 H10C 2.9477 no 1_455
C38 H10A 3.3144 no 1_455
C38 H10C 2.9926 no 1_455
C38 H16B 3.4376 no 1_455
C38 H18 3.4230 no 1_455
C38 H26B 3.1111 no 2_565
C38 H28 3.5250 no 2_565
C39 H10A 2.7790 no 1_455
C39 H10C 3.0918 no 1_455
C39 H20A 3.2637 no 2_565
C39 H20B 3.3102 no 2_565
C39 H20C 3.4546 no 2_565
C39 H26B 2.6406 no 2_565
C40 H10A 2.8171 no 1_455
C40 H10C 3.1413 no 1_455
C40 H20B 3.2125 no 2_565
C40 H26B 2.9330 no 2_565
C40 H65 3.4167 no 2_565
C40 H78 3.3543 no 2_565
C41 H9 3.4207 no 1_455
C41 H10A 3.3193 no 1_455
C41 H10C 3.0414 no 1_455
C41 H65 2.9230 no 2_565
C41 H66 3.4223 no 2_565
C42 H10C 2.8969 no 1_455
C42 H65 3.2711 no 2_565
C43 H16B 2.9425 no 1_455
C44 H16B 3.1133 no 1_455
C44 H18 3.3601 no 1_455
C44 H28 3.4818 no 1_545
C44 H28 3.2673 no 2_565
C44 H44 3.4584 no 2_555
C44 H45 3.1601 no 2_555
C45 H16B 3.2331 no 1_455
C45 H18 3.2028 no 1_455
C45 H28 2.9346 no 1_545
C45 H29 3.5426 no 2_565
C45 H44 3.0479 no 2_555
C46 H15A 3.0535 no 1_455
C46 H15B 3.4316 no 1_455
C46 H16B 3.1906 no 1_455
C46 H28 2.8594 no 1_545
C46 H57 3.2245 no 2_556
C47 H15A 3.3118 no 1_455
C47 H15B 3.0176 no 1_455
C47 H16B 3.0410 no 1_455
C47 H28 3.3279 no 1_545
C47 H57 3.2083 no 2_556
C48 H15B 3.5336 no 1_455
C48 H16B 2.8746 no 1_455
C49 H9 3.5304 no 2_665
C49 H79B 3.5547 no 2_656
C50 H8 3.2212 no 2_665
C50 H9 2.8212 no 2_665
C50 H79B 3.1619 no 2_656
C50 H80A 3.5290 no .
C51 H9 3.0541 no 2_665
C51 H41 3.3027 no 2_565
C51 H79B 2.8612 no 2_656
C52 H41 2.9387 no 2_565
C52 H60 3.0511 no .
C52 H66 3.0642 no .
C52 H79B 2.8954 no 2_656
C53 H41 3.3255 no 2_565
C53 H60 3.4014 no .
C53 H66 3.5115 no .
C53 H79B 3.2844 no 2_656
C54 H10C 3.1502 no 1_455
C54 H79B 3.5679 no 2_656
C55 H3 3.0463 no 1_455
C55 H12 2.9555 no 2_656
C56 H3 2.8791 no 1_455
C56 H12 2.9510 no 2_656
C56 H63 2.9322 no 2_566
C56 H64 3.5333 no 2_566
C57 H3 2.7406 no 1_455
C57 H12 2.9338 no 2_656
C57 H15B 3.5904 no 2_656
C57 H46 3.4212 no 2_556
C57 H47 3.2140 no 2_556
C57 H63 3.3365 no 2_566
C58 H3 2.7163 no 1_455
C58 H4C 3.4386 no 1_455
C58 H12 2.8865 no 2_656
C58 H15B 3.2920 no 2_656
C58 H47 3.2876 no 2_556
C59 H3 2.8049 no 1_455
C59 H4C 3.1079 no 1_455
C59 H12 2.8661 no 2_656
C60 H3 2.9434 no 1_455
C60 H12 2.8645 no 2_656
C60 H52 3.3056 no .
C61 H2 3.2177 no 1_455
C61 H25A 2.8323 no .
C62 H2 3.1062 no 1_455
C62 H2 3.1674 no 2_666
C62 H22 3.1599 no .
C62 H25A 2.8527 no .
C62 H63 3.0573 no 2_566
C63 H2 2.9317 no 1_455
C63 H2 3.2060 no 2_666
C63 H22 2.9393 no .
C63 H25A 2.9043 no .
C63 H26A 3.4986 no .
C63 H56 3.1660 no 2_566
C63 H62 3.1267 no 2_566
C63 H63 3.4383 no 2_566
C64 H2 2.8190 no 1_455
C64 H5B 3.1274 no 1_455
C64 H25A 2.9124 no .
C64 H26A 3.0052 no .
C64 H26B 3.3291 no .
C64 H33 3.2530 no 2_565
C64 H56 3.2819 no 2_566
C65 H2 2.8279 no 1_455
C65 H5B 3.1249 no 1_455
C65 H25A 2.9291 no .
C65 H26A 3.4669 no .
C65 H26B 3.1314 no .
C65 H32 3.4165 no 2_565
C65 H41 3.5376 no 2_565
C66 H2 2.9844 no 1_455
C66 H25A 2.8776 no .
C66 H41 3.5617 no 2_565
C66 H52 3.2537 no .
C67 H5A 3.2702 no 2_666
C67 H14B 3.3225 no .
C68 H5A 3.2649 no 2_666
C68 H12 3.5537 no 2_656
C68 H75 3.3351 no 2_656
C69 H5A 3.0419 no 2_666
C69 H6B 3.4132 no 2_666
C69 H75 3.0621 no 2_656
C69 H76 3.4408 no 2_656
C70 H5A 2.7611 no 2_666
C70 H6A 3.0289 no 2_666
C70 H6B 3.2198 no 2_666
C70 H24A 3.5186 no 2_666
C71 H5A 2.6593 no 2_666
C71 H6A 3.3912 no 2_666
C71 H14A 2.9094 no .
C71 H14B 3.2675 no .
C71 H24A 3.2012 no 2_666
C71 H24B 3.2613 no 2_666
C71 H24C 3.4577 no 2_666
C72 H5A 2.9289 no 2_666
C72 H14A 3.1641 no .
C72 H14B 2.8686 no .
C72 H25A 3.5532 no .
C73 H14B 2.9335 no .
C73 H52 3.1064 no .
C74 H13 2.8423 no 2_656
C74 H14B 3.2209 no .
C74 H79A 3.5976 no 2_656
C75 H13 3.5335 no .
C75 H13 3.1313 no 2_656
C75 H14B 3.3834 no .
C75 H69 3.5470 no 2_656
C75 H79A 3.2687 no 2_656
C76 H14B 3.2676 no .
C76 H51 3.5306 no .
C76 H69 3.4253 no 2_656
C77 H14B 2.9263 no .
C77 H14C 3.5066 no .
C77 H20B 3.5077 no .
C77 H40 3.2417 no 2_565
C77 H51 3.3263 no .
C77 H52 3.4415 no .
C78 H14B 2.7465 no .
C78 H14C 3.4776 no .
C78 H25A 3.5952 no .
C78 H25B 3.5830 no .
C78 H40 3.1829 no 2_565
C78 H52 2.9656 no .
C79 H48 3.4652 no 2_656
C80 H30C 3.3518 no 2_665
C80 H35 3.1342 no 2_655
C80 H50 3.5321 no .
C80 H80B 2.9890 no 2_655
H2 C61 3.2177 no 1_655
H2 C62 3.1062 no 1_655
H2 C62 3.1674 no 2_666
H2 C63 2.9317 no 1_655
H2 C63 3.2060 no 2_666
H2 C64 2.8190 no 1_655
H2 C65 2.8279 no 1_655
H2 C66 2.9844 no 1_655
H2 H22 3.3109 no 2_666
H2 H62 2.5125 no 2_666
H2 H63 3.4400 no 1_655
H2 H63 2.6175 no 2_666
H2 H64 3.3119 no 1_655
H2 H65 3.2982 no 1_655
H2 H66 3.4965 no 1_655
H3 C55 3.0463 no 1_655
H3 C56 2.8791 no 1_655
H3 C57 2.7406 no 1_655
H3 C58 2.7163 no 1_655
H3 C59 2.8049 no 1_655
H3 C60 2.9434 no 1_655
H3 H22 3.0904 no 2_666
H3 H56 3.4419 no 1_655
H3 H57 3.2529 no 1_655
H3 H58 3.2316 no 1_655
H3 H59 3.3398 no 1_655
H3 H60 3.5402 no 1_655
H3 H63 3.0484 no 2_666
H4A H23 3.4741 no 2_666
H4B C23 3.2851 no 2_666
H4B H23 2.4772 no 2_666
H4B H58 3.5852 no 1_655
H4C C58 3.4386 no 1_655
H4C C59 3.1079 no 1_655
H4C H53 3.1455 no 1_655
H4C H58 3.4318 no 1_655
H4C H59 2.8277 no 1_655
H5A C67 3.2702 no 2_666
H5A C68 3.2649 no 2_666
H5A C69 3.0419 no 2_666
H5A C70 2.7611 no 2_666
H5A C71 2.6593 no 2_666
H5A C72 2.9289 no 2_666
H5A H62 3.0936 no 2_666
H5A H70 3.2047 no 2_666
H5A H71 3.0328 no 2_666
H5A H72 3.4360 no 2_666
H5B C33 3.1962 no 2_665
H5B C64 3.1274 no 1_655
H5B C65 3.1249 no 1_655
H5B H33 2.8039 no 2_665
H5B H64 2.9185 no 1_655
H5B H65 2.8920 no 1_655
H6A C70 3.0289 no 2_666
H6A C71 3.3912 no 2_666
H6A H70 2.7259 no 2_666
H6A H71 3.3432 no 2_666
H6B Cl3 3.2940 no 1_565
H6B C33 3.3163 no 2_665
H6B C34 3.0750 no 2_665
H6B C69 3.4132 no 2_666
H6B C70 3.2198 no 2_666
H6B H33 3.3787 no 2_665
H6B H34 2.9625 no 2_665
H6B H69 3.3973 no 2_666
H6B H70 3.0743 no 2_666
H8 C31 2.7896 no 2_665
H8 C32 2.8446 no 2_665
H8 C33 3.0568 no 2_665
H8 C34 3.1757 no 2_665
H8 C35 3.1137 no 2_665
H8 C36 2.9435 no 2_665
H8 C50 3.2212 no 2_665
H8 H32 3.3307 no 2_665
H8 H36 3.4940 no 2_665
H8 H42 3.0566 no 2_665
H8 H50 2.5394 no 2_665
H8 H80A 2.8851 no 2_665
H9 C41 3.4207 no 1_655
H9 C49 3.5304 no 2_665
H9 C50 2.8212 no 2_665
H9 C51 3.0541 no 2_665
H9 H41 3.1980 no 1_655
H9 H42 2.7343 no 2_665
H9 H50 2.7521 no 2_665
H9 H51 3.0999 no 2_665
H10A C20 3.1225 no 2_665
H10A C38 3.3144 no 1_655
H10A C39 2.7790 no 1_655
H10A C40 2.8171 no 1_655
H10A C41 3.3193 no 1_655
H10A H20B 2.7293 no 2_665
H10A H20C 2.6537 no 2_665
H10A H39 2.9791 no 1_655
H10A H40 3.0686 no 1_655
H10B H20C 3.4318 no 2_665
H10B H54 3.2114 no 1_655
H10C C37 2.9477 no 1_655
H10C C38 2.9926 no 1_655
H10C C39 3.0918 no 1_655
H10C C40 3.1413 no 1_655
H10C C41 3.0414 no 1_655
H10C C42 2.8969 no 1_655
H10C C54 3.1502 no 1_655
H10C H38 3.5131 no 1_655
H10C H41 3.5957 no 1_655
H10C H42 3.3538 no 1_655
H10C H54 2.5661 no 1_655
H12 C55 2.9555 no 2_656
H12 C56 2.9510 no 2_656
H12 C57 2.9338 no 2_656
H12 C58 2.8865 no 2_656
H12 C59 2.8661 no 2_656
H12 C60 2.8645 no 2_656
H12 C68 3.5537 no 2_656
H12 H56 3.5303 no 2_656
H12 H57 3.5012 no 2_656
H12 H58 3.4215 no 2_656
H12 H59 3.4103 no 2_656
H12 H60 3.3993 no 2_656
H12 H68 2.6371 no 2_656
H12 H74 2.9653 no 2_656
H13 C74 2.8423 no 2_656
H13 C75 3.5335 no .
H13 C75 3.1313 no 2_656
H13 H74 2.0830 no 2_656
H13 H75 3.5282 no .
H13 H75 2.7177 no 2_656
H13 H79A 3.3294 no .
H14A C24 3.3325 no 2_666
H14A C71 2.9094 no .
H14A C72 3.1641 no .
H14A H24A 2.9938 no 2_666
H14A H24C 2.7878 no 2_666
H14A H71 2.7718 no .
H14A H72 3.1830 no .
H14B C67 3.3225 no .
H14B C71 3.2675 no .
H14B C72 2.8686 no .
H14B C73 2.9335 no .
H14B C74 3.2209 no .
H14B C75 3.3834 no .
H14B C76 3.2676 no .
H14B C77 2.9263 no .
H14B C78 2.7465 no .
H14B H71 3.5153 no .
H14B H72 2.8511 no .
H14B H77 3.3628 no .
H14B H78 3.1127 no .
H14C C77 3.5066 no .
H14C C78 3.4776 no .
H14C H24C 3.5094 no 2_666
H14C H72 3.2591 no .
H14C H77 3.5175 no .
H14C H78 3.4789 no .
H15A C46 3.0535 no 1_655
H15A C47 3.3118 no 1_655
H15A H46 2.9753 no 1_655
H15A H47 3.4537 no 1_655
H15B C46 3.4316 no 1_655
H15B C47 3.0176 no 1_655
H15B C48 3.5336 no 1_655
H15B C57 3.5904 no 2_656
H15B C58 3.2920 no 2_656
H15B H46 3.5618 no 1_655
H15B H47 2.9017 no 1_655
H15B H57 3.5836 no 2_656
H15B H58 3.0498 no 2_656
H16A H54 3.1087 no 1_655
H16B C38 3.4376 no 1_655
H16B C43 2.9425 no 1_655
H16B C44 3.1133 no 1_655
H16B C45 3.2331 no 1_655
H16B C46 3.1906 no 1_655
H16B C47 3.0410 no 1_655
H16B C48 2.8746 no 1_655
H16B H38 2.8117 no 1_655
H16B H47 3.5800 no 1_655
H16B H48 3.3134 no 1_655
H16B H54 3.0409 no 1_655
H18 N12 3.5398 no 2_665
H18 C29 3.1057 no 2_665
H18 C38 3.4230 no 1_655
H18 C44 3.3601 no 1_655
H18 C45 3.2028 no 1_655
H18 H29 3.0112 no 2_665
H18 H30C 3.4799 no 2_665
H18 H38 2.5557 no 1_655
H18 H39 3.5509 no 1_655
H18 H44 3.4013 no 1_655
H18 H45 3.1083 no 1_655
H19 Cl4 3.3987 no .
H19 S2 3.0263 no 2_665
H19 N12 3.1585 no 2_665
H19 C30 3.0603 no 2_665
H19 H20A 3.4796 no 2_665
H19 H20C 3.5783 no 2_665
H19 H30A 3.0523 no 2_665
H19 H30C 2.5799 no 2_665
H20A C39 3.2637 no 2_565
H20A H19 3.4796 no 2_665
H20A H20C 3.2432 no 2_665
H20A H39 2.4559 no 2_565
H20A H40 3.3064 no 2_565
H20A H77 3.3602 no .
H20B C39 3.3102 no 2_565
H20B C40 3.2125 no 2_565
H20B C77 3.5077 no .
H20B H10A 2.7293 no 2_665
H20B H39 2.8732 no 2_565
H20B H40 2.7048 no 2_565
H20B H77 2.5624 no .
H20C S2 3.4028 no 2_665
H20C N8 2.9740 no 2_665
H20C C10 3.4587 no 2_665
H20C C17 3.4529 no 2_665
H20C C19 3.3216 no 2_665
H20C C20 3.1472 no 2_665
H20C C39 3.4546 no 2_565
H20C H10A 2.6537 no 2_665
H20C H10B 3.4318 no 2_665
H20C H19 3.5783 no 2_665
H20C H20A 3.2432 no 2_665
H20C H20C 2.7346 no 2_665
H20C H39 2.8492 no 2_565
H22 N1 3.5910 no 2_666
H22 N2 3.4511 no 2_666
H22 C2 3.0753 no 2_666
H22 C3 2.9581 no 2_666
H22 C62 3.1599 no .
H22 C63 2.9393 no .
H22 H2 3.3109 no 2_666
H22 H3 3.0904 no 2_666
H22 H62 3.1057 no .
H22 H63 2.7243 no .
H22 H72 2.9387 no .
H23 S1 2.9573 no 2_666
H23 N2 2.8450 no 2_666
H23 C1 3.1313 no 2_666
H23 C3 3.3853 no 2_666
H23 C4 3.0592 no 2_666
H23 H4A 3.4741 no 2_666
H23 H4B 2.4772 no 2_666
H23 H24B 3.2542 no 2_666
H24A Cl1 3.2683 no 2_666
H24A Cl2 3.4926 no 2_666
H24A C70 3.5186 no 2_666
H24A C71 3.2012 no 2_666
H24A H14A 2.9938 no 2_666
H24A H70 3.1515 no 2_666
H24A H71 2.5015 no 2_666
H24B N10 3.4016 no 2_666
H24B C23 3.3424 no 2_666
H24B C24 3.5360 no 2_666
H24B C71 3.2613 no 2_666
H24B H23 3.2542 no 2_666
H24B H24C 2.9380 no 2_666
H24B H71 2.3520 no 2_666
H24C S1 3.0801 no 2_666
H24C N10 2.8955 no 2_666
H24C C14 3.5762 no 2_666
H24C C21 3.2827 no 2_666
H24C C23 3.3943 no 2_666
H24C C24 3.0522 no 2_666
H24C C71 3.4577 no 2_666
H24C H14A 2.7878 no 2_666
H24C H14C 3.5094 no 2_666
H24C H24B 2.9380 no 2_666
H24C H24C 2.8295 no 2_666
H24C H71 2.5983 no 2_666
H25A C61 2.8323 no .
H25A C62 2.8527 no .
H25A C63 2.9043 no .
H25A C64 2.9124 no .
H25A C65 2.9291 no .
H25A C66 2.8776 no .
H25A C72 3.5532 no .
H25A C78 3.5952 no .
H25A H62 3.4150 no .
H25A H63 3.4794 no .
H25A H64 3.4581 no .
H25A H65 3.5076 no .
H25A H66 3.4578 no .
H25A H72 2.6285 no .
H25A H78 2.7864 no .
H25B C78 3.5830 no .
H25B H39 3.4176 no 2_565
H25B H40 3.4432 no 2_565
H25B H72 3.3304 no .
H25B H78 2.8519 no .
H26A C63 3.4986 no .
H26A C64 3.0052 no .
H26A C65 3.4669 no .
H26A H32 3.5741 no 2_565
H26A H46 3.4845 no 1_565
H26A H57 3.5609 no 2_566
H26A H64 2.8586 no .
H26B C38 3.1111 no 2_565
H26B C39 2.6406 no 2_565
H26B C40 2.9330 no 2_565
H26B C64 3.3291 no .
H26B C65 3.1314 no .
H26B H32 3.1380 no 2_565
H26B H38 3.4653 no 2_565
H26B H39 2.7423 no 2_565
H26B H40 3.1797 no 2_565
H26B H64 3.3806 no .
H26B H65 3.0806 no .
H28 C38 3.5250 no 2_565
H28 C44 3.4818 no 1_565
H28 C44 3.2673 no 2_565
H28 C45 2.9346 no 1_565
H28 C46 2.8594 no 1_565
H28 C47 3.3279 no 1_565
H28 H32 3.4091 no 2_565
H28 H38 3.1565 no 2_565
H28 H44 2.3679 no 2_565
H28 H45 3.1672 no 1_565
H28 H45 3.5216 no 2_565
H28 H46 3.0584 no 1_565
H29 C31 3.5413 no 1_565
H29 C35 2.8715 no 1_565
H29 C36 2.6606 no 1_565
H29 C45 3.5426 no 2_565
H29 H18 3.0112 no 2_665
H29 H35 2.8971 no 1_565
H29 H36 2.4688 no 1_565
H29 H44 3.4072 no 2_565
H29 H45 2.7879 no 2_565
H30A H19 3.0523 no 2_665
H30A H80B 3.5141 no 2_665
H30B Cl1 2.8004 no 2_666
H30B Cl3 3.1823 no 1_565
H30B H35 3.0067 no 1_565
H30B H36 3.2064 no 1_565
H30B H80B 3.1563 no 2_665
H30C Cl4 3.1089 no 2_665
H30C C19 3.3077 no 2_665
H30C C35 3.2691 no 1_565
H30C C80 3.3518 no 2_665
H30C H18 3.4799 no 2_665
H30C H19 2.5799 no 2_665
H30C H35 2.4997 no 1_565
H30C H80B 2.7280 no 2_665
H32 C65 3.4165 no 2_565
H32 H8 3.3307 no 2_665
H32 H26A 3.5741 no 2_565
H32 H26B 3.1380 no 2_565
H32 H28 3.4091 no 2_565
H32 H45 3.5583 no 2_555
H32 H46 3.5636 no 2_555
H32 H64 3.0845 no 2_565
H32 H65 2.7238 no 2_565
H33 C5 3.5672 no 2_665
H33 C64 3.2530 no 2_565
H33 H5B 2.8039 no 2_665
H33 H6B 3.3787 no 2_665
H33 H46 2.7908 no 2_555
H33 H56 3.4503 no 1_554
H33 H64 2.3832 no 2_565
H33 H65 3.4452 no 2_565
H34 Cl3 3.4637 no 2_655
H34 H6B 2.9625 no 2_665
H34 H69 3.0504 no 1_554
H35 Cl3 3.3800 no 2_655
H35 Cl4 3.3810 no 2_655
H35 C29 3.5898 no 1_545
H35 C30 3.1522 no 1_545
H35 C80 3.1342 no 2_655
H35 H29 2.8971 no 1_545
H35 H30B 3.0067 no 1_545
H35 H30C 2.4997 no 1_545
H35 H80A 3.1218 no .
H35 H80B 2.5833 no 2_655
H36 Cl1 3.3976 no 2_656
H36 C29 3.1772 no 1_545
H36 H8 3.4940 no 2_665
H36 H29 2.4688 no 1_545
H36 H30B 3.2064 no 1_545
H36 H80A 3.4485 no .
H38 N7 3.3939 no 1_455
H38 C16 3.5046 no 1_455
H38 C18 2.9529 no 1_455
H38 C28 3.2856 no 2_565
H38 H10C 3.5131 no 1_455
H38 H16B 2.8117 no 1_455
H38 H18 2.5557 no 1_455
H38 H26B 3.4653 no 2_565
H38 H28 3.1565 no 2_565
H39 N11 3.2328 no 2_565
H39 C18 3.5278 no 1_455
H39 C20 2.8849 no 2_565
H39 C26 3.3523 no 2_565
H39 C27 3.5844 no 2_565
H39 H10A 2.9791 no 1_455
H39 H18 3.5509 no 1_455
H39 H20A 2.4559 no 2_565
H39 H20B 2.8732 no 2_565
H39 H20C 2.8492 no 2_565
H39 H25B 3.4176 no 2_565
H39 H26B 2.7423 no 2_565
H40 C20 3.3984 no 2_565
H40 C77 3.2417 no 2_565
H40 C78 3.1829 no 2_565
H40 H10A 3.0686 no 1_455
H40 H20A 3.3064 no 2_565
H40 H20B 2.7048 no 2_565
H40 H25B 3.4432 no 2_565
H40 H26B 3.1797 no 2_565
H40 H66 3.3379 no 2_565
H40 H77 2.7337 no 2_565
H40 H78 2.5856 no 2_565
H41 C51 3.3027 no 2_565
H41 C52 2.9387 no 2_565
H41 C53 3.3255 no 2_565
H41 C65 3.5376 no 2_565
H41 C66 3.5617 no 2_565
H41 H9 3.1980 no 1_455
H41 H10C 3.5957 no 1_455
H41 H51 3.5000 no 2_565
H41 H52 2.9667 no 2_565
H41 H53 3.5474 no 2_565
H41 H65 2.9071 no 2_565
H41 H66 2.9323 no 2_565
H42 C8 3.2665 no 2_665
H42 C9 3.1139 no 2_665
H42 H8 3.0566 no 2_665
H42 H9 2.7343 no 2_665
H42 H10C 3.3538 no 1_455
H42 H65 3.5048 no 2_565
H44 C28 3.0137 no 2_565
H44 C29 3.5093 no 2_565
H44 C44 3.4584 no 2_555
H44 C45 3.0479 no 2_555
H44 H18 3.4013 no 1_455
H44 H28 2.3679 no 2_565
H44 H29 3.4072 no 2_565
H44 H44 3.3484 no 2_555
H44 H45 2.6805 no 2_555
H45 C29 3.4689 no 2_565
H45 C31 3.3151 no 2_555
H45 C32 3.1561 no 2_555
H45 C33 3.2115 no 2_555
H45 C34 3.3636 no 2_555
H45 C35 3.4782 no 2_555
H45 C36 3.4000 no 2_555
H45 C44 3.1601 no 2_555
H45 H18 3.1083 no 1_455
H45 H28 3.1672 no 1_545
H45 H28 3.5216 no 2_565
H45 H29 2.7879 no 2_565
H45 H32 3.5583 no 2_555
H45 H44 2.6805 no 2_555
H46 C32 3.4976 no 2_555
H46 C33 3.0354 no 2_555
H46 C57 3.4212 no 2_556
H46 H15A 2.9753 no 1_455
H46 H15B 3.5618 no 1_455
H46 H26A 3.4845 no 1_545
H46 H28 3.0584 no 1_545
H46 H32 3.5636 no 2_555
H46 H33 2.7908 no 2_555
H46 H57 2.6161 no 2_556
H47 C15 3.5939 no 1_455
H47 C57 3.2140 no 2_556
H47 C58 3.2876 no 2_556
H47 H15A 3.4537 no 1_455
H47 H15B 2.9017 no 1_455
H47 H16B 3.5800 no 1_455
H47 H57 2.5751 no 2_556
H47 H58 2.7360 no 2_556
H48 C79 3.4652 no 2_656
H48 H16B 3.3134 no 1_455
H48 H79B 2.8815 no 2_656
H50 C8 3.0366 no 2_665
H50 C9 3.1450 no 2_665
H50 C80 3.5321 no .
H50 H8 2.5394 no 2_665
H50 H9 2.7521 no 2_665
H50 H80A 2.6753 no .
H51 Cl4 3.4860 no .
H51 C76 3.5306 no .
H51 C77 3.3263 no .
H51 H9 3.0999 no 2_665
H51 H41 3.5000 no 2_565
H51 H77 3.3873 no .
H51 H79B 3.2131 no 2_656
H51 H80A 3.5027 no .
H52 C60 3.3056 no .
H52 C66 3.2537 no .
H52 C73 3.1064 no .
H52 C77 3.4415 no .
H52 C78 2.9656 no .
H52 H41 2.9667 no 2_565
H52 H60 2.4930 no .
H52 H66 2.3197 no .
H52 H78 3.0999 no .
H52 H79B 3.2112 no 2_656
H53 N2 3.5055 no 1_455
H53 C3 3.5228 no 1_455
H53 H4C 3.1455 no 1_455
H53 H41 3.5474 no 2_565
H53 H60 3.2113 no .
H53 H66 3.2029 no .
H54 C10 3.3059 no 1_455
H54 C16 3.5524 no 1_455
H54 H10B 3.2114 no 1_455
H54 H10C 2.5661 no 1_455
H54 H16A 3.1087 no 1_455
H54 H16B 3.0409 no 1_455
H56 C63 3.1660 no 2_566
H56 C64 3.2819 no 2_566
H56 H3 3.4419 no 1_455
H56 H12 3.5303 no 2_656
H56 H33 3.4503 no 1_556
H56 H63 2.5270 no 2_566
H56 H64 2.7733 no 2_566
H57 C46 3.2245 no 2_556
H57 C47 3.2083 no 2_556
H57 H3 3.2529 no 1_455
H57 H12 3.5012 no 2_656
H57 H15B 3.5836 no 2_656
H57 H26A 3.5609 no 2_566
H57 H46 2.6161 no 2_556
H57 H47 2.5751 no 2_556
H57 H63 3.2749 no 2_566
H57 H64 3.2497 no 2_566
H58 H3 3.2316 no 1_455
H58 H4B 3.5852 no 1_455
H58 H4C 3.4318 no 1_455
H58 H12 3.4215 no 2_656
H58 H15B 3.0498 no 2_656
H58 H47 2.7360 no 2_556
H59 Cl2 3.2102 no 2_656
H59 H3 3.3398 no 1_455
H59 H4C 2.8277 no 1_455
H59 H12 3.4103 no 2_656
H60 C52 3.0511 no .
H60 C53 3.4014 no .
H60 H3 3.5402 no 1_455
H60 H12 3.3993 no 2_656
H60 H52 2.4930 no .
H60 H53 3.2113 no .
H60 H79A 3.4104 no 2_656
H60 H79B 3.1986 no 2_656
H62 C2 3.1145 no 2_666
H62 C63 3.1267 no 2_566
H62 H2 2.5125 no 2_666
H62 H5A 3.0936 no 2_666
H62 H22 3.1057 no .
H62 H25A 3.4150 no .
H62 H63 2.8774 no 2_566
H63 C2 3.1205 no 2_666
H63 C3 3.3353 no 2_666
H63 C56 2.9322 no 2_566
H63 C57 3.3365 no 2_566
H63 C62 3.0573 no 2_566
H63 C63 3.4383 no 2_566
H63 H2 3.4400 no 1_455
H63 H2 2.6175 no 2_666
H63 H3 3.0484 no 2_666
H63 H22 2.7243 no .
H63 H25A 3.4794 no .
H63 H56 2.5270 no 2_566
H63 H57 3.2749 no 2_566
H63 H62 2.8774 no 2_566
H63 H63 3.5405 no 2_566
H64 C26 3.5252 no .
H64 C32 3.5400 no 2_565
H64 C33 3.1832 no 2_565
H64 C56 3.5333 no 2_566
H64 H2 3.3119 no 1_455
H64 H5B 2.9185 no 1_455
H64 H25A 3.4581 no .
H64 H26A 2.8586 no .
H64 H26B 3.3806 no .
H64 H32 3.0845 no 2_565
H64 H33 2.3832 no 2_565
H64 H56 2.7733 no 2_566
H64 H57 3.2497 no 2_566
H65 C32 3.4138 no 2_565
H65 C40 3.4167 no 2_565
H65 C41 2.9230 no 2_565
H65 C42 3.2711 no 2_565
H65 H2 3.2982 no 1_455
H65 H5B 2.8920 no 1_455
H65 H25A 3.5076 no .
H65 H26B 3.0806 no .
H65 H32 2.7238 no 2_565
H65 H33 3.4452 no 2_565
H65 H41 2.9071 no 2_565
H65 H42 3.5048 no 2_565
H66 C41 3.4223 no 2_565
H66 C52 3.0642 no .
H66 C53 3.5115 no .
H66 H2 3.4965 no 1_455
H66 H25A 3.4578 no .
H66 H40 3.3379 no 2_565
H66 H41 2.9323 no 2_565
H66 H52 2.3197 no .
H66 H53 3.2029 no .
H68 C12 3.1952 no 2_656
H68 H12 2.6371 no 2_656
H68 H75 3.4769 no 2_656
H69 Cl3 3.4070 no 2_656
H69 C75 3.5470 no 2_656
H69 C76 3.4253 no 2_656
H69 H6B 3.3973 no 2_666
H69 H34 3.0504 no 1_556
H69 H75 2.9904 no 2_656
H69 H76 2.7395 no 2_656
H70 Cl1 3.2424 no .
H70 Cl3 3.4207 no 2_656
H70 C6 3.2878 no 2_666
H70 H5A 3.2047 no 2_666
H70 H6A 2.7259 no 2_666
H70 H6B 3.0743 no 2_666
H70 H24A 3.1515 no 2_666
H70 H79A 3.3777 no .
H71 C14 3.5006 no .
H71 C22 3.5740 no .
H71 C24 2.6307 no 2_666
H71 H5A 3.0328 no 2_666
H71 H6A 3.3432 no 2_666
H71 H14A 2.7718 no .
H71 H14B 3.5153 no .
H71 H24A 2.5015 no 2_666
H71 H24B 2.3520 no 2_666
H71 H24C 2.5983 no 2_666
H72 N9 3.0209 no .
H72 C14 3.2771 no .
H72 C22 3.0195 no .
H72 C25 3.1617 no .
H72 H5A 3.4360 no 2_666
H72 H14A 3.1830 no .
H72 H14B 2.8511 no .
H72 H14C 3.2591 no .
H72 H22 2.9387 no .
H72 H25A 2.6285 no .
H72 H25B 3.3304 no .
H74 C12 3.2117 no 2_656
H74 C13 2.8083 no 2_656
H74 H12 2.9653 no 2_656
H74 H13 2.0830 no 2_656
H74 H75 3.2926 no 2_656
H75 C68 3.3351 no 2_656
H75 C69 3.0621 no 2_656
H75 H13 3.5282 no .
H75 H13 2.7177 no 2_656
H75 H68 3.4769 no 2_656
H75 H69 2.9904 no 2_656
H75 H74 3.2926 no 2_656
H75 H79A 3.0911 no 2_656
H76 Cl4 3.3484 no .
H76 C69 3.4408 no 2_656
H76 H69 2.7395 no 2_656
H77 C20 3.2886 no .
H77 H14B 3.3628 no .
H77 H14C 3.5175 no .
H77 H20A 3.3602 no .
H77 H20B 2.5624 no .
H77 H40 2.7337 no 2_565
H77 H51 3.3873 no .
H78 C25 3.2819 no .
H78 C40 3.3543 no 2_565
H78 H14B 3.1127 no .
H78 H14C 3.4789 no .
H78 H25A 2.7864 no .
H78 H25B 2.8519 no .
H78 H40 2.5856 no 2_565
H78 H52 3.0999 no .
H79A C74 3.5976 no 2_656
H79A C75 3.2687 no 2_656
H79A H13 3.3294 no .
H79A H60 3.4104 no 2_656
H79A H70 3.3777 no .
H79A H75 3.0911 no 2_656
H79B C49 3.5547 no 2_656
H79B C50 3.1619 no 2_656
H79B C51 2.8612 no 2_656
H79B C52 2.8954 no 2_656
H79B C53 3.2844 no 2_656
H79B C54 3.5679 no 2_656
H79B H48 2.8815 no 2_656
H79B H51 3.2131 no 2_656
H79B H52 3.2112 no 2_656
H79B H60 3.1986 no 2_656
H80A Cl3 3.5013 no 2_655
H80A C8 3.0735 no 2_665
H80A C9 3.5729 no 2_665
H80A C35 3.3316 no .
H80A C36 3.4934 no .
H80A C50 3.5290 no .
H80A H8 2.8851 no 2_665
H80A H35 3.1218 no .
H80A H36 3.4485 no .
H80A H50 2.6753 no .
H80A H51 3.5027 no .
H80A H80B 3.2508 no 2_655
H80B Cl3 2.5222 no 2_655
H80B C30 3.2960 no 2_665
H80B C35 3.4775 no 2_655
H80B C80 2.9890 no 2_655
H80B H30A 3.5141 no 2_665
H80B H30B 3.1563 no 2_665
H80B H30C 2.7280 no 2_665
H80B H35 2.5833 no 2_655
H80B H80A 3.2508 no 2_655
H80B H80B 2.6941 no 2_655

loop_
_geom_torsion_atom_site_label_1
_geom_torsion_atom_site_label_2
_geom_torsion_atom_site_label_3
_geom_torsion_atom_site_label_4
_geom_torsion
_geom_torsion_publ_flag
Pt2 Pt1 Pt3 Pt2 -0.0 no
Pt2 Pt1 Pt3 S1 60.2 no
Pt2 Pt1 Pt3 S2 -59.746(12) no
Pt2 Pt1 Pt3 C21 113.32(2) no
Pt2 Pt1 Pt3 C27 -118.96(3) no
Pt3 Pt1 Pt2 Pt3 0.0 no
Pt3 Pt1 Pt2 S1 -56.552(12) no
Pt3 Pt1 Pt2 S2 56.8 no
Pt3 Pt1 Pt2 C11 -117.655(19) no
Pt3 Pt1 Pt2 C17 123.524(16) no
Pt2 Pt1 S1 Pt2 -0.0 no
Pt2 Pt1 S1 Pt3 -85.58(7) no
S1 Pt1 Pt2 Pt3 56.55(6) no
S1 Pt1 Pt2 S1 0.00(6) no
S1 Pt1 Pt2 S2 113.38(6) no
S1 Pt1 Pt2 C11 -61.10(6) no
S1 Pt1 Pt2 C17 -179.92(6) no
Pt2 Pt1 S2 Pt2 0.0 no
Pt2 Pt1 S2 Pt3 85.73(7) no
S2 Pt1 Pt2 Pt3 -56.83(7) no
S2 Pt1 Pt2 S1 -113.38(7) no
S2 Pt1 Pt2 S2 -0.00(7) no
S2 Pt1 Pt2 C11 -174.49(7) no
S2 Pt1 Pt2 C17 66.69(7) no
Pt2 Pt1 C1 N1 -179.2(5) no
Pt2 Pt1 C1 N2 9.5(8) no
C1 Pt1 Pt2 Pt3 124.8(3) no
C1 Pt1 Pt2 S1 68.3(3) no
C1 Pt1 Pt2 S2 -178.3(3) no
C1 Pt1 Pt2 C11 7.2(3) no
C1 Pt1 Pt2 C17 -111.6(3) no
Pt2 Pt1 C7 N3 162.7(5) no
Pt2 Pt1 C7 N4 -18.5(8) no
C7 Pt1 Pt2 Pt3 -117.9(3) no
C7 Pt1 Pt2 S1 -174.5(3) no
C7 Pt1 Pt2 S2 -61.1(3) no
C7 Pt1 Pt2 C11 124.4(3) no
C7 Pt1 Pt2 C17 5.6(3) no
Pt3 Pt1 S1 Pt2 85.58(7) no
Pt3 Pt1 S1 Pt3 0.0 no
S1 Pt1 Pt3 Pt2 -60.24(9) no
S1 Pt1 Pt3 S1 0.00(9) no
S1 Pt1 Pt3 S2 -119.99(9) no
S1 Pt1 Pt3 C21 53.08(9) no
S1 Pt1 Pt3 C27 -179.20(10) no
Pt3 Pt1 S2 Pt2 -85.73(7) no
Pt3 Pt1 S2 Pt3 0.000(15) no
S2 Pt1 Pt3 Pt2 59.75(8) no
S2 Pt1 Pt3 S1 119.99(8) no
S2 Pt1 Pt3 S2 0.00(8) no
S2 Pt1 Pt3 C21 173.07(8) no
S2 Pt1 Pt3 C27 -59.21(8) no
Pt3 Pt1 C1 N1 -97.0(7) no
Pt3 Pt1 C1 N2 91.7(7) no
C1 Pt1 Pt3 Pt2 -113.6(4) no
C1 Pt1 Pt3 S1 -53.4(4) no
C1 Pt1 Pt3 S2 -173.4(4) no
C1 Pt1 Pt3 C21 -0.3(4) no
C1 Pt1 Pt3 C27 127.4(4) no
Pt3 Pt1 C7 N3 82.6(8) no
Pt3 Pt1 C7 N4 -98.5(6) no
C7 Pt1 Pt3 Pt2 116.6(5) no
C7 Pt1 Pt3 S1 176.8(5) no
C7 Pt1 Pt3 S2 56.8(5) no
C7 Pt1 Pt3 C21 -130.1(5) no
C7 Pt1 Pt3 C27 -2.4(5) no
S1 Pt1 S2 Pt2 -45.46(7) no
S1 Pt1 S2 Pt3 40.27(7) no
S2 Pt1 S1 Pt2 45.16(7) no
S2 Pt1 S1 Pt3 -40.42(8) no
S1 Pt1 C1 N1 -133.4(7) no
S1 Pt1 C1 N2 55.3(6) no
C1 Pt1 S1 Pt2 -130.5(3) no
C1 Pt1 S1 Pt3 143.9(3) no
S2 Pt1 C7 N3 120.8(6) no
S2 Pt1 C7 N4 -60.3(7) no
C7 Pt1 S2 Pt2 135.6(3) no
C7 Pt1 S2 Pt3 -138.6(3) no
C1 Pt1 C7 N3 -63.5(7) no
C1 Pt1 C7 N4 115.4(7) no
C7 Pt1 C1 N1 45.9(8) no
C7 Pt1 C1 N2 -125.4(7) no
Pt1 Pt2 Pt3 Pt1 -0.0 no
Pt1 Pt2 Pt3 S1 -59.436(11) no
Pt1 Pt2 Pt3 S2 59.770(12) no
Pt1 Pt2 Pt3 C21 -118.48(3) no
Pt1 Pt2 Pt3 C27 116.03(3) no
Pt1 Pt2 S1 Pt1 0.0 no
Pt1 Pt2 S1 Pt3 86.49(6) no
Pt1 Pt2 S2 Pt1 -0.0 no
Pt1 Pt2 S2 Pt3 -86.08(8) no
Pt1 Pt2 C11 N5 -86.5(11) no
Pt1 Pt2 C11 N6 94.8(9) no
Pt1 Pt2 C17 N7 75.7(8) no
Pt1 Pt2 C17 N8 -102.4(10) no
Pt3 Pt2 S1 Pt1 -86.49(6) no
Pt3 Pt2 S1 Pt3 0.0 no
S1 Pt2 Pt3 Pt1 59.44(9) no
S1 Pt2 Pt3 S1 0.00(9) no
S1 Pt2 Pt3 S2 119.21(9) no
S1 Pt2 Pt3 C21 -59.04(9) no
S1 Pt2 Pt3 C27 175.47(9) no
Pt3 Pt2 S2 Pt1 86.08(8) no
Pt3 Pt2 S2 Pt3 0.000(11) no
S2 Pt2 Pt3 Pt1 -59.77(10) no
S2 Pt2 Pt3 S1 -119.21(10) no
S2 Pt2 Pt3 S2 -0.00(10) no
S2 Pt2 Pt3 C21 -178.25(10) no
S2 Pt2 Pt3 C27 56.26(10) no
Pt3 Pt2 C11 N5 -166.7(8) no
Pt3 Pt2 C11 N6 14.6(12) no
C11 Pt2 Pt3 Pt1 116.4(5) no
C11 Pt2 Pt3 S1 56.9(5) no
C11 Pt2 Pt3 S2 176.1(5) no
C11 Pt2 Pt3 C21 -2.1(5) no
C11 Pt2 Pt3 C27 -127.6(5) no
Pt3 Pt2 C17 N7 155.7(5) no
Pt3 Pt2 C17 N8 -22.4(13) no
C17 Pt2 Pt3 Pt1 -110.9(5) no
C17 Pt2 Pt3 S1 -170.3(5) no
C17 Pt2 Pt3 S2 -51.1(5) no
C17 Pt2 Pt3 C21 130.7(5) no
C17 Pt2 Pt3 C27 5.2(5) no
S1 Pt2 S2 Pt1 45.22(7) no
S1 Pt2 S2 Pt3 -40.86(8) no
S2 Pt2 S1 Pt1 -45.45(7) no
S2 Pt2 S1 Pt3 41.04(8) no
S1 Pt2 C11 N5 -128.4(10) no
S1 Pt2 C11 N6 52.9(9) no
C11 Pt2 S1 Pt1 135.3(4) no
C11 Pt2 S1 Pt3 -138.2(4) no
S2 Pt2 C17 N7 120.4(8) no
S2 Pt2 C17 N8 -57.6(10) no
C17 Pt2 S2 Pt1 -129.6(4) no
C17 Pt2 S2 Pt3 144.4(4) no
C11 Pt2 C17 N7 -59.8(8) no
C11 Pt2 C17 N8 122.1(10) no
C17 Pt2 C11 N5 46.5(11) no
C17 Pt2 C11 N6 -132.2(10) no
Pt1 Pt3 S1 Pt1 0.0 no
Pt1 Pt3 S1 Pt2 -81.31(6) no
Pt1 Pt3 S2 Pt1 0.000(15) no
Pt1 Pt3 S2 Pt2 81.43(5) no
Pt1 Pt3 C21 N9 -153.5(3) no
Pt1 Pt3 C21 N10 28.8(8) no
Pt1 Pt3 C27 N11 168.5(6) no
Pt1 Pt3 C27 N12 -14.6(10) no
Pt2 Pt3 S1 Pt1 81.31(6) no
Pt2 Pt3 S1 Pt2 -0.0 no
Pt2 Pt3 S2 Pt1 -81.43(5) no
Pt2 Pt3 S2 Pt2 -0.000(12) no
Pt2 Pt3 C21 N9 -77.8(5) no
Pt2 Pt3 C21 N10 104.5(7) no
Pt2 Pt3 C27 N11 90.8(8) no
Pt2 Pt3 C27 N12 -92.4(9) no
S1 Pt3 S2 Pt1 -40.32(9) no
S1 Pt3 S2 Pt2 41.11(9) no
S2 Pt3 S1 Pt1 40.47(9) no
S2 Pt3 S1 Pt2 -40.84(9) no
S1 Pt3 C21 N9 -117.4(5) no
S1 Pt3 C21 N10 64.9(6) no
C21 Pt3 S1 Pt1 -142.1(4) no
C21 Pt3 S1 Pt2 136.5(4) no
S2 Pt3 C27 N11 128.9(8) no
S2 Pt3 C27 N12 -54.3(8) no
C27 Pt3 S2 Pt1 137.8(4) no
C27 Pt3 S2 Pt2 -140.7(4) no
C21 Pt3 C27 N11 -48.7(9) no
C21 Pt3 C27 N12 128.2(9) no
C27 Pt3 C21 N9 64.3(6) no
C27 Pt3 C21 N10 -113.4(7) no
C1 N1 C2 C3 0.5(10) no
C2 N1 C1 Pt1 -174.4(7) no
C2 N1 C1 N2 -1.7(9) no
C1 N1 C5 C6 -9.8(13) no
C5 N1 C1 Pt1 4.9(14) no
C5 N1 C1 N2 177.6(8) no
C2 N1 C5 C6 169.5(7) no
C5 N1 C2 C3 -179.0(7) no
C1 N2 C3 C2 -2.3(10) no
C3 N2 C1 Pt1 175.8(6) no
C3 N2 C1 N1 2.4(9) no
C4 N2 C1 Pt1 -1.0(12) no
C4 N2 C1 N1 -174.4(7) no
C4 N2 C3 C2 174.6(7) no
C6 N3 C7 Pt1 3.7(12) no
C6 N3 C7 N4 -175.4(7) no
C7 N3 C6 C5 82.2(12) no
C6 N3 C8 C9 174.3(7) no
C8 N3 C6 C5 -89.9(10) no
C7 N3 C8 C9 1.5(10) no
C8 N3 C7 Pt1 177.1(7) no
C8 N3 C7 N4 -2.0(9) no
C7 N4 C9 C8 -0.8(10) no
C9 N4 C7 Pt1 -177.3(7) no
C9 N4 C7 N3 1.8(9) no
C10 N4 C7 Pt1 -0.1(13) no
C10 N4 C7 N3 178.9(8) no
C10 N4 C9 C8 -178.0(8) no
C11 N5 C12 C13 2.0(15) no
C12 N5 C11 Pt2 -179.9(11) no
C12 N5 C11 N6 -1.0(14) no
C11 N5 C15 C16 -5(2) no
C15 N5 C11 Pt2 1(2) no
C15 N5 C11 N6 -179.9(12) no
C12 N5 C15 C16 176.6(11) no
C15 N5 C12 C13 -179.0(11) no
C11 N6 C13 C12 1.5(15) no
C13 N6 C11 Pt2 178.7(10) no
C13 N6 C11 N5 -0.3(14) no
C14 N6 C11 Pt2 0.3(18) no
C14 N6 C11 N5 -178.7(11) no
C14 N6 C13 C12 -180.0(11) no
C16 N7 C17 Pt2 1.5(15) no
C16 N7 C17 N8 180.0(9) no
C17 N7 C16 C15 82.3(13) no
C16 N7 C18 C19 179.8(10) no
C18 N7 C16 C15 -95.8(12) no
C17 N7 C18 C19 1.5(13) no
C18 N7 C17 Pt2 179.8(8) no
C18 N7 C17 N8 -1.7(12) no
C17 N8 C19 C18 -0.3(13) no
C19 N8 C17 Pt2 179.5(10) no
C19 N8 C17 N7 1.2(12) no
C20 N8 C17 Pt2 -3.3(17) no
C20 N8 C17 N7 178.4(9) no
C20 N8 C19 C18 -177.5(9) no
C21 N9 C22 C23 -1.5(9) no
C22 N9 C21 Pt3 -177.1(6) no
C22 N9 C21 N10 1.3(8) no
C21 N9 C25 C26 -82.2(9) no
C25 N9 C21 Pt3 -5.5(10) no
C25 N9 C21 N10 172.9(6) no
C22 N9 C25 C26 87.9(11) no
C25 N9 C22 C23 -172.5(7) no
C21 N10 C23 C22 -0.4(9) no
C23 N10 C21 Pt3 177.5(6) no
C23 N10 C21 N9 -0.6(8) no
C24 N10 C21 Pt3 2.0(11) no
C24 N10 C21 N9 -176.1(6) no
C24 N10 C23 C22 175.0(7) no
C26 N11 C27 Pt3 -1.7(18) no
C26 N11 C27 N12 -179.0(10) no
C27 N11 C26 C25 7.0(17) no
C26 N11 C28 C29 179.1(9) no
C28 N11 C26 C25 -171.8(9) no
C27 N11 C28 C29 0.1(12) no
C28 N11 C27 Pt3 177.1(9) no
C28 N11 C27 N12 -0.2(11) no
C27 N12 C29 C28 -0.2(13) no
C29 N12 C27 Pt3 -177.3(8) no
C29 N12 C27 N11 0.2(12) no
C30 N12 C27 Pt3 -3.2(16) no
C30 N12 C27 N11 174.3(10) no
C30 N12 C29 C28 -174.7(9) no
N1 C2 C3 N2 1.1(10) no
N1 C5 C6 N3 -58.3(12) no
N3 C8 C9 N4 -0.4(11) no
N5 C12 C13 N6 -2.1(16) no
N5 C15 C16 N7 -61.0(15) no
N7 C18 C19 N8 -0.7(14) no
N9 C22 C23 N10 1.1(10) no
N9 C25 C26 N11 60.4(11) no
N11 C28 C29 N12 0.1(13) no
C32 C31 C36 C35 4(2) no
C36 C31 C32 C33 -3(2) no
C32 C31 B1 C37 -11.9(18) no
C32 C31 B1 C43 108.2(12) no
C32 C31 B1 C49 -128.8(12) no
B1 C31 C32 C33 -179.7(11) no
C36 C31 B1 C37 171.2(11) no
C36 C31 B1 C43 -68.6(15) no
C36 C31 B1 C49 54.4(14) no
B1 C31 C36 C35 -178.4(11) no
C31 C32 C33 C34 1(3) no
C32 C33 C34 C35 -0(3) no
C33 C34 C35 C36 2(3) no
C34 C35 C36 C31 -4(3) no
C38 C37 C42 C41 -4.9(15) no
C42 C37 C38 C39 3.2(15) no
C38 C37 B1 C31 106.7(11) no
C38 C37 B1 C43 -10.2(14) no
C38 C37 B1 C49 -131.1(11) no
B1 C37 C38 C39 -175.5(9) no
C42 C37 B1 C31 -71.9(13) no
C42 C37 B1 C43 171.2(9) no
C42 C37 B1 C49 50.3(11) no
B1 C37 C42 C41 173.8(8) no
C37 C38 C39 C40 0.3(19) no
C38 C39 C40 C41 -2(2) no
C39 C40 C41 C42 0(2) no
C40 C41 C42 C37 3.3(18) no
C44 C43 C48 C47 -1.4(12) no
C48 C43 C44 C45 4.5(12) no
C44 C43 B1 C31 -60.0(11) no
C44 C43 B1 C37 57.1(12) no
C44 C43 B1 C49 175.0(8) no
B1 C43 C44 C45 -178.5(7) no
C48 C43 B1 C31 116.7(9) no
C48 C43 B1 C37 -126.2(9) no
C48 C43 B1 C49 -8.3(11) no
B1 C43 C48 C47 -178.5(7) no
C43 C44 C45 C46 -3.6(14) no
C44 C45 C46 C47 -0.8(13) no
C45 C46 C47 C48 3.6(14) no
C46 C47 C48 C43 -2.5(14) no
C50 C49 C54 C53 0.9(16) no
C54 C49 C50 C51 -1.1(15) no
C50 C49 B1 C31 -5.6(13) no
C50 C49 B1 C37 -123.3(10) no
C50 C49 B1 C43 115.1(11) no
B1 C49 C50 C51 -177.4(8) no
C54 C49 B1 C31 178.3(8) no
C54 C49 B1 C37 60.6(12) no
C54 C49 B1 C43 -60.9(11) no
B1 C49 C54 C53 177.4(8) no
C49 C50 C51 C52 3(2) no
C50 C51 C52 C53 -5(3) no
C51 C52 C53 C54 4(3) no
C52 C53 C54 C49 -2(2) no
C56 C55 C60 C59 -0.7(10) no
C60 C55 C56 C57 1.3(10) no
C56 C55 B2 C61 -76.2(9) no
C56 C55 B2 C67 42.9(10) no
C56 C55 B2 C73 158.0(7) no
B2 C55 C56 C57 178.5(6) no
C60 C55 B2 C61 100.7(9) no
C60 C55 B2 C67 -140.2(7) no
C60 C55 B2 C73 -25.1(10) no
B2 C55 C60 C59 -177.8(6) no
C55 C56 C57 C58 -0.4(12) no
C56 C57 C58 C59 -1.2(12) no
C57 C58 C59 C60 1.7(12) no
C58 C59 C60 C55 -0.7(12) no
C62 C61 C66 C65 5.5(16) no
C66 C61 C62 C63 -4.8(16) no
C62 C61 B2 C55 91.4(13) no
C62 C61 B2 C67 -29.2(13) no
C62 C61 B2 C73 -142.2(10) no
B2 C61 C62 C63 179.2(9) no
C66 C61 B2 C55 -84.4(11) no
C66 C61 B2 C67 155.1(9) no
C66 C61 B2 C73 42.1(15) no
B2 C61 C66 C65 -178.4(9) no
C61 C62 C63 C64 0.7(17) no
C62 C63 C64 C65 3.1(16) no
C63 C64 C65 C66 -2.4(17) no
C64 C65 C66 C61 -2.1(18) no
C68 C67 C72 C71 0.8(14) no
C72 C67 C68 C69 -2.6(14) no
C68 C67 B2 C55 28.6(12) no
C68 C67 B2 C61 146.3(9) no
C68 C67 B2 C73 -93.7(10) no
B2 C67 C68 C69 169.4(8) no
C72 C67 B2 C55 -159.9(8) no
C72 C67 B2 C61 -42.2(12) no
C72 C67 B2 C73 77.8(10) no
B2 C67 C72 C71 -171.3(8) no
C67 C68 C69 C70 2.4(18) no
C68 C69 C70 C71 -0(2) no
C69 C70 C71 C72 -2(2) no
C70 C71 C72 C67 1(2) no
C74 C73 C78 C77 -0.4(18) no
C78 C73 C74 C75 0(2) no
C74 C73 B2 C55 -49.0(14) no
C74 C73 B2 C61 -171.5(11) no
C74 C73 B2 C67 71.3(14) no
B2 C73 C74 C75 -175.9(11) no
C78 C73 B2 C55 135.3(12) no
C78 C73 B2 C61 12.8(18) no
C78 C73 B2 C67 -104.4(12) no
B2 C73 C78 C77 175.5(11) no
C73 C74 C75 C76 -1(3) no
C74 C75 C76 C77 2(3) no
C75 C76 C77 C78 -2(3) no
C76 C77 C78 C73 1(3) no
